data_1569140
loop_
_publ_author_name
'Jin, Qiu-Yan'
'Liang, Yuan-Yuan'
'Zhang, Zhi-Hui'
'Meng, Liao'
'Geng, Jun-Shan'
'Hu, Kong-Qiu'
'Yu, Ji-Pan'
'Chai, Zhi-Fang'
'Mei, Lei'
'Shi, Wei-Qun'

_publ_section_title
;
 Colossal negative thermal expansion in a cucurbit[8]uril-enabled
 uranyl-organic polythreading framework <i>via</i> thermally induced
 relaxation.
;
_journal_issue 23
_journal_name_full 'Chemical science'
_journal_page_first 6330
_journal_page_last 6340
_journal_paper_doi 10.1039/d3sc01343j
_journal_volume 14
_journal_year 2023
_chemical_formula_moiety 'C156 H140 N44 O50 U6, C48 H48 N32 O16'
_chemical_formula_sum 'C204 H188 N76 O66 U6'
_chemical_formula_weight 6188.47
_space_group_crystal_system monoclinic
_space_group_IT_number 15
_space_group_name_Hall '-C 2yc'
_space_group_name_H-M_alt 'C 1 2/c 1'
_atom_sites_solution_hydrogens mixed
_audit_creation_date 2022-03-31
_audit_creation_method
;
Olex2 1.5
(compiled 2021.12.09 svn.r5202d8cf for OlexSys, GUI svn.r6439)
;
_audit_update_record
;
2022-11-10 deposited with the CCDC.	2023-05-09 downloaded from the CCDC.
;
_cell_angle_alpha 90
_cell_angle_beta 126.771(7)
_cell_angle_gamma 90
_cell_formula_units_Z 4
_cell_length_a 50.132(7)
_cell_length_b 17.158(3)
_cell_length_c 36.049(8)
_cell_measurement_reflns_used 9132
_cell_measurement_temperature 280.00
_cell_measurement_theta_max 27.509
_cell_measurement_theta_min 2.731
_cell_volume 24839(8)
_computing_cell_refinement 'SAINT V8.40B (?, 2016)'
_computing_data_reduction 'SAINT V8.40B (?, 2016)'
_computing_molecular_graphics 'Olex2 1.5 (Dolomanov et al., 2009)'
_computing_publication_material 'Olex2 1.5 (Dolomanov et al., 2009)'
_computing_structure_refinement 'SHELXL 2016/6 (Sheldrick, 2015)'
_computing_structure_solution 'SHELXT 2018/2 (Sheldrick, 2018)'
_diffrn_ambient_temperature 280.00
_diffrn_measured_fraction_theta_full 0.998
_diffrn_measured_fraction_theta_max 0.996
_diffrn_measurement_device_type 'Bruker APEX-III PHOTON'
_diffrn_measurement_method '\f and \w scans'
_diffrn_radiation_type MoK\a
_diffrn_radiation_wavelength 0.71076
_diffrn_reflns_av_R_equivalents 0.0379
_diffrn_reflns_av_unetI/netI 0.0309
_diffrn_reflns_Laue_measured_fraction_full 0.998
_diffrn_reflns_Laue_measured_fraction_max 0.996
_diffrn_reflns_limit_h_max 65
_diffrn_reflns_limit_h_min -65
_diffrn_reflns_limit_k_max 21
_diffrn_reflns_limit_k_min -22
_diffrn_reflns_limit_l_max 46
_diffrn_reflns_limit_l_min -46
_diffrn_reflns_number 152995
_diffrn_reflns_point_group_measured_fraction_full 0.998
_diffrn_reflns_point_group_measured_fraction_max 0.996
_diffrn_reflns_theta_full 25.243
_diffrn_reflns_theta_max 27.560
_diffrn_reflns_theta_min 2.355
_exptl_absorpt_coefficient_mu 3.992
_exptl_absorpt_correction_T_max 0.7456
_exptl_absorpt_correction_T_min 0.6224
_exptl_absorpt_correction_type multi-scan
_exptl_absorpt_process_details
;
SADABS-2016/2 (Bruker,2016/2) was used for absorption correction.
wR2(int) was 0.0753 before and 0.0625 after correction.
The Ratio of minimum to maximum transmission is 0.8348.
The \l/2 correction factor is Not present.
;
_exptl_crystal_colour yellow
_exptl_crystal_colour_primary yellow
_exptl_crystal_density_diffrn 1.655
_exptl_crystal_description block
_exptl_crystal_F_000 12096
_refine_diff_density_max 2.429
_refine_diff_density_min -2.474
_refine_diff_density_rms 0.108
_refine_ls_extinction_method none
_refine_ls_goodness_of_fit_ref 1.013
_refine_ls_hydrogen_treatment constr
_refine_ls_matrix_type full
_refine_ls_number_parameters 1585
_refine_ls_number_reflns 28589
_refine_ls_number_restraints 6
_refine_ls_restrained_S_all 1.017
_refine_ls_R_factor_all 0.0441
_refine_ls_R_factor_gt 0.0327
_refine_ls_shift/su_max 0.008
_refine_ls_shift/su_mean 0.000
_refine_ls_structure_factor_coef Fsqd
_refine_ls_weighting_details 'w=1/[\s^2^(Fo^2^)+(0.0492P)^2^+103.8175P] where P=(Fo^2^+2Fc^2^)/3'
_refine_ls_weighting_scheme calc
_refine_ls_wR_factor_gt 0.0882
_refine_ls_wR_factor_ref 0.0953
_reflns_Friedel_coverage 0.000
_reflns_number_gt 23664
_reflns_number_total 28589
_reflns_threshold_expression 'I > 2\s(I)'
_cod_data_source_file d3sc01343j2.cif
_cod_data_source_block U3bcbpy3CB8_280K_A
_cod_depositor_comments 'Adding full bibliography for 1569127--1569159.cif.'
_cod_database_code 1569140
_shelx_shelxl_version_number 2016/6
_shelx_space_group_comment
;
The symmetry employed for this shelxl refinement is uniquely defined
by the following loop, which should always be used as a source of
symmetry information in preference to the above space-group names.
They are only intended as comments.
;
_olex2_refinement_description
;
1. Fixed Uiso
 At 1.2 times of:
  All C(H) groups, All C(H,H) groups
 At 1.5 times of:
  All O(H,H) groups
2. Uiso/Uaniso restraints and constraints
Uanis(O17) \\sim Ueq: with sigma of 0.001 and sigma for terminal atoms of 0.002
3.a Riding coordinates:
 O16(H16A,H16B), O17(H17A,H17B)
3.b Ternary CH refined with riding coordinates:
 C101(H101), C102(H102), C96(H96), C95(H95), C100(H100), C97(H97), C76(H76),
 C99(H99), C72(H72), C98(H98), C75(H75), C71(H71), C73(H73), C74(H74), C78(H78),
  C77(H77)
3.c Secondary CH2 refined with riding coordinates:
 C81(H81A,H81B), C91(H91A,H91B), C93(H93A,H93B), C26(H26A,H26B), C79(H79A,
 H79B), C58(H58A,H58B), C89(H89A,H89B), C87(H87A,H87B), C61(H61A,H61B), C8(H8A,
 H8B), C67(H67A,H67B), C65(H65A,H65B), C44(H44A,H44B), C60(H60A,H60B), C69(H69A,
 H69B), C83(H83A,H83B), C56(H56A,H56B), C63(H63A,H63B), C85(H85A,H85B)
3.d Aromatic/amide H refined with riding coordinates:
 C21(H21), C22(H22), C46(H46), C12(H12), C3(H3), C6(H6), C30(H30), C27(H27),
 C25(H25), C13(H13), C4(H4), C52(H52), C9(H9), C7(H7), C45(H45), C43(H43),
 C31(H31), C10(H10), C54(H54), C51(H51), C53(H53), C28(H28), C39(H39), C49(H49),
  C33(H33), C48(H48), C42(H42), C36(H36), C18(H18), C34(H34), C15(H15),
 C35(H35), C40(H40), C17(H17), C16(H16), C24(H24)
;
_smtbx_masks_void_probe_radius 1.2
_smtbx_masks_void_truncation_radius 1.2
_olex2_submission_special_instructions 'No special instructions were received'

loop_
_space_group_symop_operation_xyz
'x, y, z'
'-x, y, -z+1/2'
'x+1/2, y+1/2, z'
'-x+1/2, y+1/2, -z+1/2'
'-x, -y, -z'
'x, -y, z-1/2'
'-x+1/2, -y+1/2, -z'
'x+1/2, -y+1/2, z-1/2'

loop_
_atom_site_label
_atom_site_type_symbol
_atom_site_fract_x
_atom_site_fract_y
_atom_site_fract_z
_atom_site_U_iso_or_equiv
_atom_site_adp_type
_atom_site_occupancy
_atom_site_site_symmetry_order
_atom_site_calc_flag
_atom_site_refinement_flags_posn
_atom_site_refinement_flags_adp
_atom_site_refinement_flags_occupancy
_atom_site_disorder_assembly
_atom_site_disorder_group
U2 U 0.65684(2) 0.56747(2) 0.70829(2) 0.02648(4) Uani 1 1 d . . . . .
U1 U 0.66991(2) 0.36208(2) 0.65675(2) 0.02587(4) Uani 1 1 d . . . . .
U3 U 0.59117(2) 0.41954(2) 0.63816(2) 0.04099(5) Uani 1 1 d . . . . .
O19 O 0.53041(9) 0.2989(3) 0.47721(16) 0.0772(13) Uani 1 1 d . . . . .
O13 O 0.70665(7) 0.56431(17) 0.71553(11) 0.0385(7) Uani 1 1 d . . . . .
O10 O 0.65910(7) 0.24783(16) 0.61157(10) 0.0376(7) Uani 1 1 d . . . . .
O15 O 0.64099(8) 0.65125(18) 0.74819(11) 0.0411(7) Uani 1 1 d . . . . .
O12 O 0.71807(7) 0.43822(16) 0.71760(10) 0.0358(6) Uani 1 1 d . . . . .
O2 O 0.66788(8) 0.41629(17) 0.61282(11) 0.0402(7) Uani 1 1 d . . . . .
O14 O 0.68716(7) 0.68577(17) 0.75856(10) 0.0370(7) Uani 1 1 d . . . . .
O4 O 0.63875(8) 0.62994(18) 0.65903(11) 0.0441(7) Uani 1 1 d . . . . .
O8 O 0.61257(7) 0.33548(17) 0.61257(11) 0.0411(7) Uani 1 1 d . . . . .
O1 O 0.67461(8) 0.30553(16) 0.70195(10) 0.0391(7) Uani 1 1 d . . . . .
O18 O 0.54923(8) 0.31400(19) 0.59536(13) 0.0496(8) Uani 1 1 d . . . . .
O3 O 0.67707(9) 0.51075(18) 0.75959(11) 0.0449(7) Uani 1 1 d . . . . .
O16 O 0.72336(8) 0.3047(2) 0.68156(11) 0.0529(9) Uani 1 1 d . . . . .
H16A H 0.719770 0.265326 0.664689 0.079 Uiso 1 1 d R U . . .
H16B H 0.733330 0.285836 0.708749 0.079 Uiso 1 1 d R U . . .
O7 O 0.64358(7) 0.45830(16) 0.66691(11) 0.0384(7) Uani 1 1 d . . . . .
O9 O 0.60350(8) 0.5322(2) 0.68178(14) 0.0549(10) Uani 1 1 d . . . . .
O5 O 0.60647(9) 0.3612(2) 0.68869(13) 0.0530(9) Uani 1 1 d . . . . .
N38 N 0.78760(9) 0.6918(2) 0.68452(12) 0.0345(7) Uani 1 1 d . . . . .
N24 N 0.70731(9) 0.72209(19) 0.62594(12) 0.0341(7) Uani 1 1 d . . . . .
O29 O 0.72989(8) 0.51959(19) 0.38063(12) 0.0480(8) Uani 1 1 d . . . . .
O11 O 0.61463(10) 0.2808(2) 0.54104(13) 0.0658(11) Uani 1 1 d . . . . .
O32 O 0.63268(9) 0.7343(2) 0.49958(13) 0.0541(9) Uani 1 1 d . . . . .
N25 N 0.66204(9) 0.6474(2) 0.56023(13) 0.0365(8) Uani 1 1 d . . . . .
N29 N 0.63370(10) 0.6561(2) 0.30683(13) 0.0397(8) Uani 1 1 d . . . . .
N1 N 0.66114(9) -0.0879(2) 0.49213(13) 0.0365(8) Uani 1 1 d . . . . .
N28 N 0.61480(10) 0.6016(2) 0.34937(13) 0.0406(8) Uani 1 1 d . . . . .
O25 O 0.43950(10) 0.0484(3) 0.61320(14) 0.0638(10) Uani 1 1 d . . . . .
N31 N 0.70600(9) 0.6183(2) 0.32627(12) 0.0333(7) Uani 1 1 d . . . . .
O17 O 0.54034(11) 0.4541(3) 0.63711(16) 0.0766(12) Uani 1 1 d . U . . .
H17A H 0.528176 0.414091 0.630062 0.115 Uiso 1 1 d R U . . .
H17B H 0.528076 0.485841 0.615012 0.115 Uiso 1 1 d R U . . .
N32 N 0.67368(9) 0.5493(2) 0.33728(12) 0.0363(8) Uani 1 1 d . . . . .
N4 N 1.02453(12) 0.5089(4) 1.09660(16) 0.0687(14) Uani 1 1 d . . . . .
O26 O 0.79151(9) 0.57329(18) 0.65756(13) 0.0477(8) Uani 1 1 d . . . . .
O33 O 0.69937(8) 0.85112(17) 0.60331(11) 0.0420(7) Uani 1 1 d . . . . .
O24 O 0.41987(9) 0.1623(2) 0.51655(18) 0.0740(13) Uani 1 1 d . . . . .
N35 N 0.66801(9) 0.4880(2) 0.51323(12) 0.0384(8) Uani 1 1 d . . . . .
N10 N 0.47881(11) 0.2795(3) 0.40737(18) 0.0606(12) Uani 1 1 d . . . . .
N36 N 0.69992(9) 0.5375(2) 0.58427(12) 0.0348(7) Uani 1 1 d . . . . .
N9 N 0.48134(10) 0.3322(3) 0.46587(18) 0.0604(12) Uani 1 1 d . . . . .
N17 N 0.42753(10) 0.2747(3) 0.43292(18) 0.0617(13) Uani 1 1 d . . . . .
O21 O 0.41886(9) -0.1503(2) 0.31270(14) 0.0579(9) Uani 1 1 d . . . . .
N33 N 0.65216(10) 0.4901(2) 0.37516(13) 0.0417(9) Uani 1 1 d . . . . .
N16 N 0.44084(11) 0.2760(3) 0.50903(19) 0.0640(13) Uani 1 1 d . . . . .
N8 N 0.49339(10) 0.3412(3) 0.54190(18) 0.0585(12) Uani 1 1 d . . . . .
O6 O 0.57211(9) 0.4746(2) 0.58601(14) 0.0642(11) Uani 1 1 d . . . . .
N7 N 0.51055(10) 0.2895(2) 0.60925(17) 0.0525(11) Uani 1 1 d . . . . .
N15 N 0.45525(11) 0.2440(3) 0.5790(2) 0.0642(13) Uani 1 1 d . . . . .
N14 N 0.47538(11) 0.1538(3) 0.64162(18) 0.0589(12) Uani 1 1 d . . . . .
N13 N 0.49466(12) 0.0409(3) 0.67687(16) 0.0583(12) Uani 1 1 d . . . . .
C37 C 0.66514(10) 0.6974(2) 0.76473(14) 0.0328(8) Uani 1 1 d . . . . .
O27 O 0.72408(8) 0.45443(19) 0.56131(12) 0.0467(8) Uani 1 1 d . . . . .
N6 N 0.72937(12) 0.7564(3) 1.11735(16) 0.0556(11) Uani 1 1 d . . . . .
N30 N 0.66754(9) 0.7262(2) 0.29997(13) 0.0357(8) Uani 1 1 d . . . . .
N26 N 0.63215(10) 0.6018(2) 0.48825(13) 0.0437(9) Uani 1 1 d . . . . .
N27 N 0.61405(10) 0.5855(2) 0.40991(13) 0.0436(9) Uani 1 1 d . . . . .
N3 N 0.88727(8) 0.5917(2) 0.86701(13) 0.0363(8) Uani 1 1 d . . . . .
N37 N 0.74446(9) 0.6104(2) 0.65037(13) 0.0364(8) Uani 1 1 d . . . . .
N23 N 0.75032(9) 0.80193(19) 0.66350(12) 0.0347(7) Uani 1 1 d . . . . .
O31 O 0.60397(10) 0.7085(2) 0.37796(13) 0.0570(9) Uani 1 1 d . . . . .
C19 C 0.72677(10) 0.5080(2) 0.72712(12) 0.0315(8) Uani 1 1 d . . . . .
C101 C 0.73349(10) 0.6752(2) 0.66409(14) 0.0333(9) Uani 1 1 d . . . . .
H101 H 0.727737 0.658236 0.684468 0.040 Uiso 1 1 calc R U . . .
O28 O 0.69699(9) 0.4324(2) 0.44141(13) 0.0574(9) Uani 1 1 d . . . . .
C102 C 0.76387(10) 0.7301(2) 0.68926(14) 0.0314(8) Uani 1 1 d . . . . .
H102 H 0.772994 0.737062 0.721853 0.038 Uiso 1 1 calc R U . . .
C20 C 0.76266(9) 0.5291(2) 0.75373(13) 0.0275(8) Uani 1 1 d . . . . .
O22 O 0.38974(9) 0.0490(2) 0.29852(14) 0.0610(10) Uani 1 1 d . . . . .
N5 N 0.68210(11) 0.9376(2) 0.91180(14) 0.0414(9) Uani 1 1 d . . . . .
O30 O 0.63260(10) 0.7902(2) 0.31173(14) 0.0559(9) Uani 1 1 d . . . . .
N34 N 0.65060(10) 0.4730(2) 0.43470(13) 0.0412(9) Uani 1 1 d . . . . .
O23 O 0.39064(9) 0.1749(2) 0.38763(17) 0.0746(13) Uani 1 1 d . . . . .
N2 N 0.7752(2) -0.2156(4) 0.4515(3) 0.088(2) Uani 1 1 d . . . . .
N12 N 0.48812(11) 0.0916(3) 0.32394(16) 0.0569(11) Uani 1 1 d . . . . .
N20 N 0.42995(11) 0.0529(3) 0.28648(15) 0.0547(11) Uani 1 1 d . . . . .
C47 C 0.70263(12) 0.8660(2) 0.99332(16) 0.0384(10) Uani 1 1 d . . . . .
C21 C 0.78390(10) 0.4831(2) 0.75017(15) 0.0346(9) Uani 1 1 d . . . . .
H21 H 0.776341 0.436280 0.734022 0.042 Uiso 1 1 calc R U . . .
C81 C 0.60569(11) 0.6378(3) 0.30654(16) 0.0412(10) Uani 1 1 d . . . . .
H81A H 0.591021 0.602815 0.280916 0.049 Uiso 1 1 calc R U . . .
H81B H 0.593400 0.685311 0.301321 0.049 Uiso 1 1 calc R U . . .
C96 C 0.65020(11) 0.5983(2) 0.29774(14) 0.0340(9) Uani 1 1 d . . . . .
H96 H 0.634218 0.567224 0.270170 0.041 Uiso 1 1 calc R U . . .
C22 C 0.81627(10) 0.5072(3) 0.77066(16) 0.0393(10) Uani 1 1 d . . . . .
H22 H 0.830153 0.477214 0.767282 0.047 Uiso 1 1 calc R U . . .
C95 C 0.67274(10) 0.6475(2) 0.29107(14) 0.0315(8) Uani 1 1 d . . . . .
H95 H 0.666692 0.641910 0.259831 0.038 Uiso 1 1 calc R U . . .
C50 C 0.71303(12) 0.8265(3) 1.03682(16) 0.0410(10) Uani 1 1 d . . . . .
C100 C 0.66668(11) 0.5641(2) 0.56628(14) 0.0323(8) Uani 1 1 d . . . . .
H100 H 0.659617 0.543639 0.584535 0.039 Uiso 1 1 calc R U . . .
C46 C 0.66923(12) 0.8801(3) 0.95843(17) 0.0458(11) Uani 1 1 d . . . . .
H46 H 0.653276 0.864712 0.962352 0.055 Uiso 1 1 calc R U . . .
C91 C 0.65820(13) 0.4349(2) 0.47596(16) 0.0427(10) Uani 1 1 d . . . . .
H91A H 0.638754 0.406080 0.467881 0.051 Uiso 1 1 calc R U . . .
H91B H 0.676032 0.397735 0.486781 0.051 Uiso 1 1 calc R U . . .
C5 C 0.63851(10) 0.0055(2) 0.52095(15) 0.0344(9) Uani 1 1 d . . . . .
C93 C 0.72693(11) 0.5371(2) 0.63281(15) 0.0377(9) Uani 1 1 d . . . . .
H93A H 0.742672 0.496968 0.638672 0.045 Uiso 1 1 calc R U . . .
H93B H 0.718285 0.523246 0.649860 0.045 Uiso 1 1 calc R U . . .
C94 C 0.77576(11) 0.6203(2) 0.66294(15) 0.0364(9) Uani 1 1 d . . . . .
C38 C 0.66697(10) 0.7682(2) 0.79070(13) 0.0327(8) Uani 1 1 d . . . . .
O20 O 0.53404(10) 0.1467(3) 0.38986(16) 0.0735(12) Uani 1 1 d . . . . .
C2 C 0.63767(10) 0.1548(2) 0.55150(15) 0.0344(9) Uani 1 1 d . . . . .
C92 C 0.69984(11) 0.4899(2) 0.55359(14) 0.0342(9) Uani 1 1 d . . . . .
C88 C 0.70581(11) 0.5580(2) 0.35106(15) 0.0364(9) Uani 1 1 d . . . . .
C84 C 0.64179(11) 0.6686(3) 0.51464(16) 0.0391(10) Uani 1 1 d . . . . .
C12 C 0.71554(12) -0.0893(3) 0.51275(16) 0.0417(10) Uani 1 1 d . . . . .
H12 H 0.737934 -0.076683 0.534059 0.050 Uiso 1 1 calc R U . . .
C29 C 0.93760(10) 0.5652(3) 0.95948(15) 0.0363(9) Uani 1 1 d . . . . .
C14 C 0.72857(14) -0.1534(3) 0.46294(19) 0.0493(12) Uani 1 1 d . . . . .
C3 C 0.61284(11) 0.1321(3) 0.50569(16) 0.0413(10) Uani 1 1 d . . . . .
H3 H 0.595911 0.166560 0.485266 0.050 Uiso 1 1 calc R U . . .
C86 C 0.71723(11) 0.7965(2) 0.62793(15) 0.0334(9) Uani 1 1 d . . . . .
C97 C 0.61952(11) 0.5185(3) 0.35769(15) 0.0378(9) Uani 1 1 d . . . . .
H97 H 0.601934 0.488799 0.330590 0.045 Uiso 1 1 calc R U . . .
C6 C 0.66285(12) 0.0284(3) 0.56674(16) 0.0404(10) Uani 1 1 d . . . . .
H6 H 0.679404 -0.006642 0.587427 0.048 Uiso 1 1 calc R U . . .
C30 C 0.93213(12) 0.6388(3) 0.94047(17) 0.0458(11) Uani 1 1 d . . . . .
H30 H 0.945437 0.680341 0.958890 0.055 Uiso 1 1 calc R U . . .
C27 C 0.89107(11) 0.5201(3) 0.88474(16) 0.0463(11) Uani 1 1 d . . . . .
H27 H 0.876879 0.480033 0.865723 0.056 Uiso 1 1 calc R U . . .
C25 C 0.77459(10) 0.5979(2) 0.77926(14) 0.0325(8) Uani 1 1 d . . . . .
H25 H 0.760570 0.628675 0.781966 0.039 Uiso 1 1 calc R U . . .
C55 C 0.52009(11) 0.3147(3) 0.5832(2) 0.0486(12) Uani 1 1 d . . . . .
C26 C 0.86284(10) 0.6048(3) 0.81617(15) 0.0426(11) Uani 1 1 d . . . . .
H26A H 0.870756 0.578817 0.800556 0.051 Uiso 1 1 calc R U . . .
H26B H 0.861725 0.660201 0.809975 0.051 Uiso 1 1 calc R U . . .
C13 C 0.69346(12) -0.0713(3) 0.52184(16) 0.0412(10) Uani 1 1 d . . . . .
H13 H 0.701203 -0.046751 0.549605 0.049 Uiso 1 1 calc R U . . .
C4 C 0.61360(11) 0.0583(3) 0.49096(16) 0.0394(10) Uani 1 1 d . . . . .
H4 H 0.597166 0.043727 0.460478 0.047 Uiso 1 1 calc R U . . .
C52 C 0.70468(15) 0.7286(3) 1.0757(2) 0.0549(13) Uani 1 1 d . . . . .
H52 H 0.693146 0.684801 1.074284 0.066 Uiso 1 1 calc R U . . .
C32 C 0.96675(11) 0.5465(3) 1.00769(15) 0.0411(10) Uani 1 1 d . . . . .
C9 C 0.64973(14) -0.1214(3) 0.45146(19) 0.0582(14) Uani 1 1 d . . . . .
H9 H 0.627083 -0.131673 0.430282 0.070 Uiso 1 1 calc R U . . .
C7 C 0.66256(11) 0.1023(2) 0.58155(15) 0.0374(9) Uani 1 1 d . . . . .
H7 H 0.679196 0.116990 0.611919 0.045 Uiso 1 1 calc R U . . .
C45 C 0.65953(13) 0.9161(3) 0.91854(17) 0.0458(11) Uani 1 1 d . . . . .
H45 H 0.637061 0.926052 0.895726 0.055 Uiso 1 1 calc R U . . .
C76 C 0.44451(13) 0.3035(3) 0.3864(2) 0.0616(16) Uani 1 1 d . . . . .
H76 H 0.437086 0.344511 0.363247 0.074 Uiso 1 1 calc R U . . .
C43 C 0.69111(12) 0.8237(3) 0.80600(17) 0.0430(10) Uani 1 1 d . . . . .
H43 H 0.707083 0.817768 0.800836 0.052 Uiso 1 1 calc R U . . .
C79 C 0.67704(11) 0.7929(2) 0.28553(15) 0.0366(9) Uani 1 1 d . . . . .
H79A H 0.670070 0.783968 0.254321 0.044 Uiso 1 1 calc R U . . .
H79B H 0.665353 0.838581 0.284833 0.044 Uiso 1 1 calc R U . . .
C31 C 0.90709(11) 0.6501(3) 0.89448(17) 0.0454(11) Uani 1 1 d . . . . .
H31 H 0.903720 0.699721 0.881955 0.054 Uiso 1 1 calc R U . . .
C10 C 0.67076(15) -0.1409(4) 0.4406(2) 0.0609(15) Uani 1 1 d . . . . .
H10 H 0.662248 -0.163758 0.412099 0.073 Uiso 1 1 calc R U . . .
C54 C 0.73911(13) 0.8548(3) 1.07993(17) 0.0531(13) Uani 1 1 d . . . . .
H54 H 0.751686 0.897229 1.082512 0.064 Uiso 1 1 calc R U . . .
C51 C 0.69559(14) 0.7618(3) 1.03498(18) 0.0492(12) Uani 1 1 d . . . . .
H51 H 0.678061 0.741318 1.006634 0.059 Uiso 1 1 calc R U . . .
C99 C 0.64485(11) 0.5320(3) 0.51634(15) 0.0365(9) Uani 1 1 d . . . . .
H99 H 0.626798 0.499048 0.510750 0.044 Uiso 1 1 calc R U . . .
C58 C 0.49059(16) 0.2683(4) 0.3797(3) 0.0733(18) Uani 1 1 d . . . . .
H58A H 0.514698 0.271814 0.399811 0.088 Uiso 1 1 calc R U . . .
H58B H 0.482173 0.310426 0.357426 0.088 Uiso 1 1 calc R U . . .
C53 C 0.74584(14) 0.8184(4) 1.11880(19) 0.0611(14) Uani 1 1 d . . . . .
H53 H 0.762870 0.838394 1.147647 0.073 Uiso 1 1 calc R U . . .
C28 C 0.91571(11) 0.5058(3) 0.93059(16) 0.0437(11) Uani 1 1 d . . . . .
H28 H 0.917914 0.456299 0.942642 0.052 Uiso 1 1 calc R U . . .
C90 C 0.66948(12) 0.4623(3) 0.41935(16) 0.0406(10) Uani 1 1 d . . . . .
C72 C 0.50904(13) 0.1723(4) 0.6816(2) 0.0588(15) Uani 1 1 d . . . . .
H72 H 0.509059 0.210844 0.701709 0.071 Uiso 1 1 calc R U . . .
C82 C 0.61032(12) 0.6394(3) 0.37901(16) 0.0420(10) Uani 1 1 d . . . . .
C89 C 0.66323(12) 0.4782(3) 0.34676(17) 0.0410(10) Uani 1 1 d . . . . .
H89A H 0.645262 0.454971 0.317631 0.049 Uiso 1 1 calc R U . . .
H89B H 0.681684 0.441735 0.362207 0.049 Uiso 1 1 calc R U . . .
C66 C 0.41109(12) 0.2254(3) 0.3954(2) 0.0619(16) Uani 1 1 d . . . . .
C98 C 0.61840(11) 0.5069(3) 0.39972(15) 0.0395(10) Uani 1 1 d . . . . .
H98 H 0.600085 0.472687 0.392000 0.047 Uiso 1 1 calc R U . . .
C87 C 0.73207(11) 0.6246(2) 0.32035(16) 0.0359(9) Uani 1 1 d . . . . .
H87A H 0.747849 0.582468 0.337094 0.043 Uiso 1 1 calc R U . . .
H87B H 0.722319 0.618494 0.287787 0.043 Uiso 1 1 calc R U . . .
C39 C 0.64266(13) 0.7780(3) 0.79825(18) 0.0512(13) Uani 1 1 d . . . . .
H39 H 0.626244 0.740399 0.787987 0.061 Uiso 1 1 calc R U . . .
C61 C 0.46600(13) -0.2727(3) 0.3415(2) 0.0584(14) Uani 1 1 d . . . . .
H61A H 0.469748 -0.309104 0.324487 0.070 Uiso 1 1 calc R U . . .
H61B H 0.443549 -0.280915 0.331945 0.070 Uiso 1 1 calc R U . . .
C62 C 0.44289(13) -0.1420(3) 0.31265(18) 0.0510(12) Uani 1 1 d . . . . .
C11 C 0.70448(13) -0.1267(3) 0.47146(17) 0.0427(10) Uani 1 1 d . . . . .
C49 C 0.71470(14) 0.9263(3) 0.94463(19) 0.0490(12) Uani 1 1 d . . . . .
H49 H 0.729957 0.941833 0.939400 0.059 Uiso 1 1 calc R U . . .
C33 C 0.96784(14) 0.4832(4) 1.03179(18) 0.0600(14) Uani 1 1 d . . . . .
H33 H 0.949221 0.451480 1.019107 0.072 Uiso 1 1 calc R U . . .
C8 C 0.63759(12) -0.0760(2) 0.50430(17) 0.0395(10) Uani 1 1 d . . . . .
H8A H 0.643017 -0.112848 0.528312 0.047 Uiso 1 1 calc R U . . .
H8B H 0.615125 -0.087207 0.477270 0.047 Uiso 1 1 calc R U . . .
C70 C 0.46716(14) 0.0777(3) 0.6408(2) 0.0527(13) Uani 1 1 d . . . . .
C75 C 0.44620(12) 0.3321(3) 0.4275(2) 0.0587(15) Uani 1 1 d . . . . .
H75 H 0.436477 0.384236 0.421948 0.070 Uiso 1 1 calc R U . . .
C71 C 0.52274(14) 0.0925(4) 0.7063(2) 0.0589(14) Uani 1 1 d . . . . .
H71 H 0.529221 0.094079 0.737868 0.071 Uiso 1 1 calc R U . . .
C73 C 0.47573(12) 0.3103(3) 0.5876(2) 0.0613(16) Uani 1 1 d . . . . .
H73 H 0.473752 0.351416 0.604710 0.074 Uiso 1 1 calc R U . . .
C48 C 0.72581(13) 0.8918(3) 0.98610(18) 0.0475(11) Uani 1 1 d . . . . .
H48 H 0.748506 0.885628 1.009173 0.057 Uiso 1 1 calc R U . . .
C67 C 0.41551(12) 0.2871(4) 0.4604(2) 0.0729(19) Uani 1 1 d . . . . .
H67A H 0.406881 0.339767 0.455246 0.088 Uiso 1 1 calc R U . . .
H67B H 0.397300 0.251413 0.450109 0.088 Uiso 1 1 calc R U . . .
C68 C 0.43692(12) 0.2206(3) 0.5330(2) 0.0632(16) Uani 1 1 d . . . . .
C41 C 0.66809(13) 0.8982(3) 0.83710(16) 0.0417(10) Uani 1 1 d . . . . .
C42 C 0.69160(14) 0.8886(3) 0.82915(18) 0.0491(12) Uani 1 1 d . . . . .
H42 H 0.708000 0.926200 0.839507 0.059 Uiso 1 1 calc R U . . .
C36 C 0.99542(12) 0.5921(3) 1.02975(18) 0.0538(13) Uani 1 1 d . . . . .
H36 H 0.996087 0.636418 1.015463 0.065 Uiso 1 1 calc R U . . .
C64 C 0.41194(13) 0.0818(3) 0.30070(18) 0.0547(13) Uani 1 1 d . . . . .
C59 C 0.50432(14) 0.1441(3) 0.3595(2) 0.0581(14) Uani 1 1 d . . . . .
C80 C 0.64334(11) 0.7303(3) 0.30672(16) 0.0405(10) Uani 1 1 d . . . . .
C74 C 0.46345(13) 0.3375(3) 0.5387(2) 0.0609(16) Uani 1 1 d . . . . .
H74 H 0.452225 0.388197 0.530677 0.073 Uiso 1 1 calc R U . . .
C65 C 0.40388(13) 0.2107(3) 0.3219(2) 0.0672(17) Uani 1 1 d . . . . .
H65A H 0.383490 0.185496 0.312995 0.081 Uiso 1 1 calc R U . . .
H65B H 0.397759 0.254391 0.301201 0.081 Uiso 1 1 calc R U . . .
C44 C 0.67015(16) 0.9671(3) 0.86514(18) 0.0534(13) Uani 1 1 d . . . . .
H44A H 0.685501 1.005792 0.868296 0.064 Uiso 1 1 calc R U . . .
H44B H 0.648422 0.991121 0.849734 0.064 Uiso 1 1 calc R U . . .
C60 C 0.50555(16) 0.0410(4) 0.3131(2) 0.0670(16) Uani 1 1 d . . . . .
H60A H 0.528488 0.058293 0.330433 0.080 Uiso 1 1 calc R U . . .
H60B H 0.495625 0.046318 0.280451 0.080 Uiso 1 1 calc R U . . .
C57 C 0.49986(13) 0.3032(3) 0.4525(2) 0.0600(15) Uani 1 1 d . . . . .
C18 C 0.76043(17) -0.1244(4) 0.4872(3) 0.0697(17) Uani 1 1 d . . . . .
H18 H 0.767100 -0.083176 0.507716 0.084 Uiso 1 1 calc R U . . .
C69 C 0.45109(14) 0.2112(4) 0.6119(3) 0.0699(18) Uani 1 1 d . . . . .
H69A H 0.452045 0.252975 0.630797 0.084 Uiso 1 1 calc R U . . .
H69B H 0.429151 0.187825 0.595173 0.084 Uiso 1 1 calc R U . . .
C83 C 0.60448(12) 0.6020(3) 0.43983(16) 0.0491(12) Uani 1 1 d . . . . .
H83A H 0.593763 0.652651 0.431791 0.059 Uiso 1 1 calc R U . . .
H83B H 0.588342 0.563458 0.434401 0.059 Uiso 1 1 calc R U . . .
C34 C 0.99711(16) 0.4666(4) 1.0755(2) 0.0726(18) Uani 1 1 d . . . . .
H34 H 0.997310 0.422738 1.090766 0.087 Uiso 1 1 calc R U . . .
C15 C 0.72052(18) -0.2123(4) 0.4315(2) 0.0681(17) Uani 1 1 d . . . . .
H15 H 0.699121 -0.232963 0.413222 0.082 Uiso 1 1 calc R U . . .
C78 C 0.45282(14) 0.1095(4) 0.28998(19) 0.0636(16) Uani 1 1 d . . . . .
H78 H 0.447424 0.121175 0.259566 0.076 Uiso 1 1 calc R U . . .
C35 C 1.02326(14) 0.5699(4) 1.0739(2) 0.0622(15) Uani 1 1 d . . . . .
H35 H 1.042207 0.600878 1.088145 0.075 Uiso 1 1 calc R U . . .
C56 C 0.49554(13) 0.3770(3) 0.5078(2) 0.0660(17) Uani 1 1 d . . . . .
H56A H 0.518815 0.386656 0.521623 0.079 Uiso 1 1 calc R U . . .
H56B H 0.484390 0.427054 0.499520 0.079 Uiso 1 1 calc R U . . .
C40 C 0.64331(14) 0.8434(3) 0.82089(19) 0.0563(14) Uani 1 1 d . . . . .
H40 H 0.626978 0.850693 0.825245 0.068 Uiso 1 1 calc R U . . .
C17 C 0.7826(2) -0.1580(4) 0.4804(3) 0.089(2) Uani 1 1 d . . . . .
H17 H 0.804180 -0.138269 0.497531 0.107 Uiso 1 1 calc R U . . .
C63 C 0.42333(13) -0.0223(4) 0.26519(18) 0.0587(14) Uani 1 1 d . . . . .
H63A H 0.421086 -0.016642 0.236662 0.070 Uiso 1 1 calc R U . . .
H63B H 0.402209 -0.041059 0.257126 0.070 Uiso 1 1 calc R U . . .
C1 C 0.63684(11) 0.2343(3) 0.56856(16) 0.0391(10) Uani 1 1 d . . . . .
C85 C 0.67232(11) 0.7006(3) 0.59792(16) 0.0401(10) Uani 1 1 d . . . . .
H85A H 0.667627 0.676737 0.617833 0.048 Uiso 1 1 calc R U . . .
H85B H 0.659025 0.747664 0.585099 0.048 Uiso 1 1 calc R U . . .
N19 N 0.42294(11) 0.1565(3) 0.31636(17) 0.0599(12) Uani 1 1 d . . . . .
N11 N 0.48089(11) 0.1938(3) 0.35468(17) 0.0625(12) Uani 1 1 d . . . . .
N21 N 0.44872(11) -0.0803(3) 0.29390(15) 0.0532(11) Uani 1 1 d . . . . .
N22 N 0.46857(10) -0.1947(3) 0.32949(16) 0.0535(11) Uani 1 1 d . . . . .
N18 N 0.42122(11) 0.2397(3) 0.36847(19) 0.0627(13) Uani 1 1 d . . . . .
C77 C 0.44787(15) 0.1812(4) 0.3108(2) 0.0677(17) Uani 1 1 d . . . . .
H77 H 0.440466 0.226612 0.290322 0.081 Uiso 1 1 calc R U . . .
C16 C 0.7450(2) -0.2402(4) 0.4277(3) 0.081(2) Uani 1 1 d . . . . .
H16 H 0.738903 -0.279640 0.406295 0.097 Uiso 1 1 calc R U . . .
C24 C 0.80712(10) 0.6204(2) 0.80054(14) 0.0358(9) Uani 1 1 d . . . . .
H24 H 0.815027 0.666030 0.817941 0.043 Uiso 1 1 calc R U . . .
C23 C 0.82818(10) 0.5756(2) 0.79620(14) 0.0351(9) Uani 1 1 d . . . . .

loop_
_atom_site_aniso_label
_atom_site_aniso_U_11
_atom_site_aniso_U_22
_atom_site_aniso_U_33
_atom_site_aniso_U_23
_atom_site_aniso_U_13
_atom_site_aniso_U_12
U2 0.02480(7) 0.01861(7) 0.03465(8) -0.00298(5) 0.01705(6) -0.00212(5)
U1 0.02522(7) 0.01915(7) 0.03246(8) -0.00181(5) 0.01684(6) -0.00102(5)
U3 0.02436(8) 0.03103(9) 0.05913(11) -0.01552(7) 0.02047(8) -0.00671(6)
O19 0.0298(19) 0.085(3) 0.092(3) -0.003(2) 0.023(2) -0.0059(19)
O13 0.0299(15) 0.0311(15) 0.0545(19) 0.0031(13) 0.0253(15) -0.0002(12)
O10 0.0380(16) 0.0292(15) 0.0401(17) -0.0076(12) 0.0205(14) 0.0019(12)
O15 0.0377(16) 0.0367(16) 0.0521(19) -0.0172(14) 0.0287(15) -0.0086(13)
O12 0.0307(15) 0.0298(15) 0.0397(16) -0.0072(12) 0.0173(13) -0.0073(11)
O2 0.0451(18) 0.0292(15) 0.0421(17) 0.0053(12) 0.0238(15) -0.0025(13)
O14 0.0367(16) 0.0303(15) 0.0466(17) -0.0102(12) 0.0263(14) -0.0064(12)
O4 0.0437(18) 0.0357(16) 0.0400(17) 0.0047(13) 0.0181(15) 0.0080(13)
O8 0.0287(15) 0.0306(15) 0.0571(19) -0.0156(13) 0.0220(15) -0.0074(12)
O1 0.0505(18) 0.0270(14) 0.0426(17) -0.0007(12) 0.0294(15) -0.0038(13)
O18 0.0294(16) 0.0386(17) 0.074(2) -0.0188(16) 0.0271(17) -0.0114(13)
O3 0.058(2) 0.0314(16) 0.0525(19) 0.0090(13) 0.0367(17) 0.0050(14)
O16 0.0336(17) 0.068(2) 0.0414(18) -0.0146(16) 0.0140(15) 0.0133(16)
O7 0.0290(15) 0.0268(14) 0.0585(19) -0.0181(13) 0.0257(15) -0.0093(11)
O9 0.0376(18) 0.0431(19) 0.088(3) -0.0316(18) 0.0395(19) -0.0161(15)
O5 0.0429(19) 0.058(2) 0.056(2) -0.0133(17) 0.0287(17) -0.0168(16)
N38 0.0363(19) 0.0280(17) 0.042(2) 0.0023(14) 0.0251(17) 0.0058(14)
N24 0.0335(18) 0.0289(17) 0.0402(19) 0.0070(14) 0.0222(16) 0.0058(14)
O29 0.0431(18) 0.0428(18) 0.0485(19) 0.0135(15) 0.0222(16) 0.0093(15)
O11 0.063(2) 0.042(2) 0.052(2) -0.0040(16) 0.0122(19) 0.0224(18)
O32 0.064(2) 0.0430(19) 0.063(2) 0.0216(16) 0.043(2) 0.0257(17)
N25 0.0375(19) 0.0291(18) 0.040(2) 0.0070(14) 0.0217(17) 0.0031(14)
N29 0.043(2) 0.040(2) 0.048(2) 0.0068(16) 0.0338(19) 0.0086(16)
N1 0.042(2) 0.0273(17) 0.046(2) -0.0078(14) 0.0292(18) -0.0052(15)
N28 0.043(2) 0.044(2) 0.039(2) 0.0102(16) 0.0270(18) 0.0113(17)
O25 0.048(2) 0.081(3) 0.066(2) -0.011(2) 0.036(2) -0.019(2)
N31 0.0344(18) 0.0280(17) 0.0379(19) 0.0014(14) 0.0218(16) 0.0050(14)
O17 0.0696(18) 0.0767(19) 0.090(2) -0.0192(15) 0.0517(15) -0.0195(14)
N32 0.041(2) 0.0356(19) 0.039(2) 0.0069(15) 0.0275(17) 0.0076(15)
N4 0.043(3) 0.104(4) 0.038(2) 0.006(3) 0.013(2) 0.002(3)
O26 0.054(2) 0.0338(17) 0.064(2) -0.0004(14) 0.0397(19) 0.0104(14)
O33 0.0375(17) 0.0325(16) 0.0536(19) 0.0098(13) 0.0260(15) 0.0087(13)
O24 0.042(2) 0.053(2) 0.128(4) -0.021(2) 0.051(2) -0.0163(18)
N35 0.045(2) 0.0331(19) 0.0360(19) 0.0021(14) 0.0235(17) 0.0038(15)
N10 0.036(2) 0.051(3) 0.082(3) 0.003(2) 0.029(2) -0.0044(19)
N36 0.0376(19) 0.0338(18) 0.0336(18) 0.0049(14) 0.0217(16) 0.0030(15)
N9 0.029(2) 0.050(3) 0.082(3) -0.004(2) 0.023(2) -0.0055(18)
N17 0.030(2) 0.054(3) 0.081(3) -0.001(2) 0.022(2) -0.0028(19)
O21 0.042(2) 0.070(3) 0.070(2) -0.0042(19) 0.0384(19) -0.0008(17)
N33 0.043(2) 0.048(2) 0.041(2) 0.0157(17) 0.0289(18) 0.0158(17)
N16 0.036(2) 0.057(3) 0.091(4) -0.010(3) 0.034(3) -0.014(2)
N8 0.029(2) 0.048(2) 0.084(3) 0.000(2) 0.026(2) -0.0077(18)
O6 0.045(2) 0.045(2) 0.071(3) -0.0088(18) 0.0184(19) 0.0038(16)
N7 0.0285(19) 0.045(2) 0.076(3) -0.012(2) 0.027(2) -0.0039(17)
N15 0.034(2) 0.056(3) 0.095(4) -0.003(3) 0.035(3) -0.006(2)
N14 0.040(2) 0.064(3) 0.077(3) -0.017(2) 0.037(2) -0.008(2)
N13 0.050(3) 0.073(3) 0.057(3) -0.009(2) 0.035(2) -0.013(2)
C37 0.030(2) 0.031(2) 0.032(2) -0.0024(15) 0.0150(17) -0.0016(16)
O27 0.0494(19) 0.0418(18) 0.0494(19) 0.0044(14) 0.0299(17) 0.0110(15)
N6 0.055(3) 0.062(3) 0.053(3) 0.016(2) 0.034(2) 0.011(2)
N30 0.042(2) 0.0274(17) 0.046(2) 0.0031(14) 0.0307(18) 0.0074(14)
N26 0.046(2) 0.047(2) 0.039(2) 0.0103(17) 0.0261(19) 0.0156(18)
N27 0.048(2) 0.050(2) 0.040(2) 0.0128(17) 0.0298(19) 0.0162(18)
N3 0.0238(17) 0.0334(18) 0.040(2) 0.0047(14) 0.0131(15) -0.0040(14)
N37 0.0373(19) 0.0277(17) 0.043(2) -0.0003(14) 0.0232(17) 0.0042(14)
N23 0.0340(18) 0.0266(17) 0.042(2) 0.0010(14) 0.0220(16) 0.0050(14)
O31 0.072(2) 0.049(2) 0.062(2) 0.0163(17) 0.047(2) 0.0272(18)
C19 0.031(2) 0.030(2) 0.0141(16) -0.0029(14) 0.0035(15) -0.0049(16)
C101 0.039(2) 0.030(2) 0.037(2) 0.0038(16) 0.0261(19) 0.0057(17)
O28 0.050(2) 0.063(2) 0.053(2) 0.0179(17) 0.0277(18) 0.0236(18)
C102 0.032(2) 0.031(2) 0.033(2) 0.0006(15) 0.0205(18) 0.0049(16)
C20 0.0256(18) 0.0251(18) 0.0264(18) 0.0008(14) 0.0127(16) -0.0016(14)
O22 0.0350(19) 0.065(2) 0.069(3) -0.0022(19) 0.0237(18) -0.0031(17)
N5 0.062(3) 0.0350(19) 0.045(2) -0.0112(16) 0.042(2) -0.0095(17)
O30 0.068(2) 0.0398(19) 0.083(3) 0.0044(17) 0.057(2) 0.0158(17)
N34 0.046(2) 0.042(2) 0.0345(19) 0.0104(15) 0.0241(18) 0.0123(17)
O23 0.038(2) 0.051(2) 0.104(3) -0.003(2) 0.026(2) -0.0083(17)
N2 0.131(6) 0.075(4) 0.127(5) 0.027(4) 0.114(5) 0.032(4)
N12 0.044(2) 0.070(3) 0.053(3) 0.008(2) 0.027(2) -0.005(2)
N20 0.042(2) 0.061(3) 0.048(2) 0.004(2) 0.020(2) -0.003(2)
C47 0.045(2) 0.034(2) 0.041(2) -0.0114(17) 0.028(2) -0.0098(18)
C21 0.029(2) 0.030(2) 0.040(2) -0.0062(16) 0.0181(18) -0.0034(16)
C81 0.035(2) 0.052(3) 0.040(2) 0.0138(19) 0.024(2) 0.0134(19)
C96 0.037(2) 0.036(2) 0.034(2) 0.0015(16) 0.0238(19) 0.0034(17)
C22 0.029(2) 0.040(2) 0.046(2) 0.0000(19) 0.021(2) 0.0035(17)
C95 0.033(2) 0.032(2) 0.0280(19) -0.0008(15) 0.0173(17) 0.0034(16)
C50 0.044(3) 0.039(2) 0.042(2) -0.0055(18) 0.027(2) -0.0048(19)
C100 0.039(2) 0.030(2) 0.034(2) 0.0053(16) 0.0248(19) -0.0011(16)
C46 0.045(3) 0.056(3) 0.046(3) -0.003(2) 0.033(2) -0.003(2)
C91 0.059(3) 0.028(2) 0.039(2) 0.0031(17) 0.028(2) 0.0017(19)
C5 0.036(2) 0.030(2) 0.044(2) -0.0060(17) 0.028(2) -0.0045(16)
C93 0.045(2) 0.026(2) 0.037(2) 0.0064(16) 0.022(2) 0.0046(17)
C94 0.047(2) 0.027(2) 0.040(2) 0.0058(16) 0.029(2) 0.0062(18)
C38 0.034(2) 0.033(2) 0.0268(19) -0.0051(15) 0.0159(17) -0.0019(16)
O20 0.039(2) 0.092(3) 0.078(3) -0.005(2) 0.029(2) -0.010(2)
C2 0.030(2) 0.032(2) 0.042(2) -0.0088(17) 0.0223(19) -0.0055(16)
C92 0.042(2) 0.0269(19) 0.038(2) 0.0079(16) 0.026(2) 0.0057(17)
C88 0.040(2) 0.032(2) 0.036(2) -0.0010(16) 0.022(2) 0.0060(17)
C84 0.039(2) 0.042(2) 0.048(3) 0.0121(19) 0.032(2) 0.0110(19)
C12 0.038(2) 0.046(3) 0.044(3) -0.0021(19) 0.026(2) -0.0009(19)
C29 0.025(2) 0.043(2) 0.035(2) -0.0026(17) 0.0147(18) -0.0043(17)
C14 0.071(3) 0.040(3) 0.062(3) 0.010(2) 0.053(3) 0.013(2)
C3 0.036(2) 0.040(2) 0.037(2) -0.0026(18) 0.016(2) 0.0057(18)
C86 0.040(2) 0.029(2) 0.042(2) 0.0021(16) 0.031(2) 0.0063(17)
C97 0.034(2) 0.039(2) 0.037(2) 0.0034(17) 0.0195(19) 0.0030(17)
C6 0.042(2) 0.037(2) 0.042(2) 0.0003(18) 0.024(2) 0.0062(19)
C30 0.036(2) 0.033(2) 0.047(3) -0.0024(19) 0.013(2) -0.0078(18)
C27 0.035(2) 0.035(2) 0.043(3) 0.0048(19) 0.010(2) -0.0088(18)
C25 0.030(2) 0.0267(19) 0.038(2) -0.0033(16) 0.0182(18) -0.0010(15)
C55 0.031(2) 0.030(2) 0.078(4) -0.020(2) 0.029(2) -0.0091(18)
C26 0.026(2) 0.049(3) 0.037(2) 0.0128(19) 0.0099(18) -0.0054(18)
C13 0.047(3) 0.041(2) 0.042(2) -0.0080(19) 0.030(2) -0.0032(19)
C4 0.034(2) 0.044(2) 0.036(2) -0.0086(18) 0.0182(19) -0.0048(18)
C52 0.075(4) 0.039(3) 0.067(4) 0.003(2) 0.051(3) -0.001(2)
C32 0.031(2) 0.049(3) 0.035(2) -0.0007(19) 0.0153(19) 0.0003(19)
C9 0.052(3) 0.068(4) 0.054(3) -0.028(3) 0.031(3) -0.017(3)
C7 0.038(2) 0.033(2) 0.036(2) -0.0047(17) 0.0190(19) 0.0014(17)
C45 0.046(3) 0.057(3) 0.045(3) -0.002(2) 0.033(2) 0.000(2)
C76 0.039(3) 0.039(3) 0.079(4) 0.012(3) 0.020(3) 0.002(2)
C43 0.050(3) 0.036(2) 0.057(3) -0.010(2) 0.040(2) -0.011(2)
C79 0.038(2) 0.030(2) 0.044(2) 0.0101(17) 0.025(2) 0.0105(17)
C31 0.036(2) 0.031(2) 0.052(3) 0.0067(19) 0.018(2) 0.0007(18)
C10 0.062(3) 0.075(4) 0.055(3) -0.029(3) 0.040(3) -0.014(3)
C54 0.044(3) 0.058(3) 0.043(3) -0.001(2) 0.019(2) -0.011(2)
C51 0.060(3) 0.038(2) 0.051(3) -0.013(2) 0.034(3) -0.012(2)
C99 0.037(2) 0.036(2) 0.040(2) 0.0062(17) 0.025(2) -0.0012(17)
C58 0.054(3) 0.056(4) 0.098(5) 0.004(3) 0.039(4) -0.013(3)
C53 0.051(3) 0.074(4) 0.042(3) -0.001(3) 0.019(3) -0.006(3)
C28 0.036(2) 0.037(2) 0.042(2) 0.0088(19) 0.015(2) -0.0031(18)
C90 0.042(3) 0.032(2) 0.042(2) 0.0026(18) 0.023(2) 0.0032(18)
C72 0.047(3) 0.069(4) 0.073(4) -0.029(3) 0.043(3) -0.013(3)
C82 0.039(2) 0.049(3) 0.043(2) 0.0077(19) 0.027(2) 0.010(2)
C89 0.049(3) 0.032(2) 0.049(3) 0.0047(18) 0.033(2) 0.0056(19)
C66 0.025(2) 0.041(3) 0.083(4) 0.003(3) 0.013(3) 0.007(2)
C98 0.038(2) 0.044(2) 0.037(2) 0.0035(18) 0.023(2) -0.0019(19)
C87 0.039(2) 0.028(2) 0.047(2) -0.0036(17) 0.029(2) 0.0051(17)
C39 0.049(3) 0.058(3) 0.056(3) -0.027(2) 0.037(3) -0.019(2)
C61 0.040(3) 0.054(3) 0.076(4) -0.022(3) 0.032(3) -0.013(2)
C62 0.044(3) 0.065(3) 0.046(3) -0.016(2) 0.028(2) -0.007(2)
C11 0.056(3) 0.036(2) 0.049(3) 0.0027(19) 0.038(2) 0.005(2)
C49 0.061(3) 0.043(3) 0.065(3) -0.019(2) 0.049(3) -0.021(2)
C33 0.046(3) 0.079(4) 0.045(3) 0.010(3) 0.023(2) -0.007(3)
C8 0.044(3) 0.030(2) 0.055(3) -0.0077(18) 0.035(2) -0.0063(18)
C70 0.049(3) 0.068(4) 0.057(3) -0.013(3) 0.040(3) -0.010(3)
C75 0.033(2) 0.035(3) 0.077(4) 0.005(2) 0.016(3) 0.0030(19)
C71 0.052(3) 0.082(4) 0.053(3) -0.020(3) 0.037(3) -0.014(3)
C73 0.030(2) 0.046(3) 0.101(5) -0.013(3) 0.036(3) -0.001(2)
C48 0.043(3) 0.051(3) 0.052(3) -0.013(2) 0.030(2) -0.013(2)
C67 0.022(2) 0.067(4) 0.105(5) -0.005(3) 0.025(3) -0.002(2)
C68 0.029(2) 0.058(3) 0.098(5) -0.007(3) 0.036(3) 0.003(2)
C41 0.063(3) 0.034(2) 0.041(2) -0.0041(18) 0.038(2) -0.001(2)
C42 0.073(3) 0.032(2) 0.064(3) -0.016(2) 0.052(3) -0.019(2)
C36 0.039(3) 0.051(3) 0.046(3) -0.007(2) 0.012(2) -0.005(2)
C64 0.033(3) 0.062(3) 0.044(3) 0.012(2) 0.010(2) 0.007(2)
C59 0.049(3) 0.064(4) 0.059(3) 0.009(3) 0.031(3) -0.007(3)
C80 0.041(2) 0.044(3) 0.039(2) 0.0057(19) 0.026(2) 0.0087(19)
C74 0.036(3) 0.039(3) 0.103(5) -0.004(3) 0.039(3) 0.000(2)
C65 0.036(3) 0.054(3) 0.075(4) 0.008(3) 0.014(3) 0.009(2)
C44 0.092(4) 0.034(2) 0.058(3) -0.006(2) 0.058(3) -0.002(2)
C60 0.060(4) 0.089(5) 0.067(4) 0.007(3) 0.046(3) -0.009(3)
C57 0.039(3) 0.040(3) 0.081(4) 0.004(3) 0.025(3) -0.004(2)
C18 0.086(5) 0.053(3) 0.108(5) 0.000(3) 0.079(4) 0.001(3)
C69 0.046(3) 0.062(4) 0.118(5) -0.004(3) 0.058(4) 0.001(3)
C83 0.038(2) 0.074(3) 0.038(2) 0.010(2) 0.024(2) 0.017(2)
C34 0.066(4) 0.096(5) 0.049(3) 0.025(3) 0.031(3) 0.008(4)
C15 0.090(5) 0.072(4) 0.060(3) 0.004(3) 0.055(4) 0.023(3)
C78 0.051(3) 0.079(4) 0.045(3) 0.021(3) 0.020(3) -0.005(3)
C35 0.038(3) 0.075(4) 0.049(3) -0.012(3) 0.013(2) -0.006(3)
C56 0.038(3) 0.042(3) 0.096(5) -0.007(3) 0.028(3) -0.016(2)
C40 0.062(3) 0.065(3) 0.061(3) -0.025(3) 0.047(3) -0.013(3)
C17 0.104(6) 0.078(5) 0.149(7) 0.022(5) 0.109(6) 0.011(4)
C63 0.042(3) 0.080(4) 0.041(3) -0.005(3) 0.018(2) -0.009(3)
C1 0.036(2) 0.033(2) 0.047(3) -0.0083(18) 0.024(2) -0.0002(17)
C85 0.034(2) 0.038(2) 0.054(3) 0.0006(19) 0.030(2) 0.0052(18)
N19 0.035(2) 0.057(3) 0.064(3) 0.008(2) 0.017(2) 0.001(2)
N11 0.040(2) 0.061(3) 0.067(3) 0.003(2) 0.022(2) -0.006(2)
N21 0.042(2) 0.070(3) 0.049(2) -0.009(2) 0.029(2) -0.003(2)
N22 0.037(2) 0.061(3) 0.068(3) -0.011(2) 0.034(2) -0.0031(19)
N18 0.033(2) 0.047(3) 0.081(3) 0.000(2) 0.020(2) 0.0016(19)
C77 0.053(3) 0.062(4) 0.065(4) 0.023(3) 0.023(3) 0.002(3)
C16 0.128(7) 0.077(5) 0.085(5) 0.021(4) 0.089(5) 0.040(5)
C24 0.032(2) 0.028(2) 0.034(2) -0.0037(16) 0.0129(18) -0.0086(16)
C23 0.0243(19) 0.038(2) 0.031(2) 0.0076(16) 0.0097(17) -0.0044(16)

loop_
_atom_type_symbol
_atom_type_description
_atom_type_scat_dispersion_real
_atom_type_scat_dispersion_imag
_atom_type_scat_source
C C 0.0033 0.0016 'International Tables Vol C Tables 4.2.6.8 and 6.1.1.4'
H H 0.0000 0.0000 'International Tables Vol C Tables 4.2.6.8 and 6.1.1.4'
N N 0.0061 0.0033 'International Tables Vol C Tables 4.2.6.8 and 6.1.1.4'
O O 0.0106 0.0060 'International Tables Vol C Tables 4.2.6.8 and 6.1.1.4'
U U -9.6767 9.6646 'International Tables Vol C Tables 4.2.6.8 and 6.1.1.4'

loop_
_geom_angle_atom_site_label_1
_geom_angle_atom_site_label_2
_geom_angle_atom_site_label_3
_geom_angle
_geom_angle_site_symmetry_1
_geom_angle_site_symmetry_3
_geom_angle_publ_flag
O13 U2 U3 120.75(8) . . ?
O13 U2 O15 129.61(10) . . ?
O13 U2 O14 78.26(10) . . ?
O13 U2 C37 104.19(11) . . ?
O15 U2 U3 109.34(7) . . ?
O15 U2 O14 51.91(9) . . ?
O15 U2 C37 25.84(10) . . ?
O14 U2 U3 160.96(7) . . ?
O14 U2 C37 26.09(10) . . ?
O4 U2 U3 91.02(11) . . ?
O4 U2 O13 89.87(13) . . ?
O4 U2 O15 94.62(13) . . ?
O4 U2 O14 87.74(13) . . ?
O4 U2 O7 93.91(13) . . ?
O4 U2 O9 88.46(15) . . ?
O4 U2 C37 90.60(13) . . ?
O3 U2 U3 93.18(11) . . ?
O3 U2 O13 88.01(13) . . ?
O3 U2 O15 83.97(13) . . ?
O3 U2 O14 88.28(13) . . ?
O3 U2 O4 175.80(16) . . ?
O3 U2 O7 89.55(14) . . ?
O3 U2 O9 94.87(16) . . ?
O3 U2 C37 86.41(13) . . ?
O7 U2 U3 35.06(7) . . ?
O7 U2 O13 85.79(10) . . ?
O7 U2 O15 143.50(10) . . ?
O7 U2 O14 163.96(10) . . ?
O7 U2 O9 72.36(11) . . ?
O7 U2 C37 169.07(11) . . ?
O9 U2 U3 37.30(8) . . ?
O9 U2 O13 157.91(11) . . ?
O9 U2 O15 72.47(11) . . ?
O9 U2 O14 123.66(10) . . ?
O9 U2 C37 97.85(11) . . ?
C37 U2 U3 135.03(8) . . ?
O10 U1 U3 108.11(7) . . ?
O10 U1 O12 138.22(10) . . ?
O10 U1 O16 70.99(11) . . ?
O12 U1 U3 112.99(7) . . ?
O12 U1 O16 67.27(11) . . ?
O2 U1 U3 102.20(10) . . ?
O2 U1 O10 87.35(12) . . ?
O2 U1 O12 91.07(12) . . ?
O2 U1 O8 95.91(13) . . ?
O2 U1 O1 176.16(15) . . ?
O2 U1 O16 90.12(14) . . ?
O2 U1 O7 91.97(13) . . ?
O8 U1 U3 36.30(7) . . ?
O8 U1 O10 72.13(10) . . ?
O8 U1 O12 149.29(10) . . ?
O8 U1 O16 142.27(11) . . ?
O1 U1 U3 81.64(10) . . ?
O1 U1 O10 91.62(12) . . ?
O1 U1 O12 87.24(12) . . ?
O1 U1 O8 87.28(13) . . ?
O1 U1 O16 86.05(14) . . ?
O1 U1 O7 91.13(13) . . ?
O16 U1 U3 167.63(9) . . ?
O7 U1 U3 35.08(7) . . ?
O7 U1 O10 141.85(10) . . ?
O7 U1 O12 79.92(10) . . ?
O7 U1 O8 70.01(10) . . ?
O7 U1 O16 147.15(11) . . ?
U2 U3 U1 69.191(11) . . ?
O8 U3 U2 105.48(7) . . ?
O8 U3 U1 37.33(7) . . ?
O8 U3 O18 73.64(10) . . ?
O8 U3 O9 142.55(11) . . ?
O8 U3 O17 146.02(12) . . ?
O18 U3 U2 176.22(9) . . ?
O18 U3 U1 109.30(7) . . ?
O18 U3 O17 72.51(12) . . ?
O7 U3 U2 34.39(7) . . ?
O7 U3 U1 35.17(7) . . ?
O7 U3 O8 71.11(10) . . ?
O7 U3 O18 144.39(10) . . ?
O7 U3 O9 71.47(10) . . ?
O7 U3 O17 142.87(12) . . ?
O9 U3 U2 37.08(8) . . ?
O9 U3 U1 105.92(8) . . ?
O9 U3 O18 143.72(11) . . ?
O9 U3 O17 71.41(12) . . ?
O5 U3 U2 91.39(11) . . ?
O5 U3 U1 84.67(11) . . ?
O5 U3 O8 92.23(15) . . ?
O5 U3 O18 84.99(14) . . ?
O5 U3 O7 91.46(14) . . ?
O5 U3 O9 89.89(15) . . ?
O5 U3 O17 87.79(16) . . ?
O17 U3 U2 108.49(10) . . ?
O17 U3 U1 172.03(11) . . ?
O6 U3 U2 93.04(12) . . ?
O6 U3 U1 99.86(13) . . ?
O6 U3 O8 89.63(15) . . ?
O6 U3 O18 90.63(15) . . ?
O6 U3 O7 93.98(16) . . ?
O6 U3 O9 91.75(16) . . ?
O6 U3 O5 174.56(17) . . ?
O6 U3 O17 87.81(17) . . ?
C19 O13 U2 129.4(3) . . ?
C1 O10 U1 130.7(3) . . ?
C37 O15 U2 95.1(2) . . ?
C19 O12 U1 138.7(3) . . ?
C37 O14 U2 92.2(2) . . ?
U3 O8 U1 106.37(11) . . ?
C55 O18 U3 125.9(3) . . ?
U1 O16 H16A 109.7 . . ?
U1 O16 H16B 109.3 . . ?
H16A O16 H16B 104.3 . . ?
U2 O7 U1 138.27(13) . . ?
U2 O7 U3 110.54(12) . . ?
U3 O7 U1 109.75(11) . . ?
U2 O9 U3 105.62(13) . . ?
C94 N38 C102 111.1(3) . . ?
C94 N38 C79 120.3(3) . 7_666 ?
C79 N38 C102 123.6(3) 7_666 . ?
C101 N24 C85 123.3(3) . . ?
C86 N24 C101 112.2(3) . . ?
C86 N24 C85 121.8(3) . . ?
C100 N25 C85 123.1(3) . . ?
C84 N25 C100 112.4(4) . . ?
C84 N25 C85 123.5(4) . . ?
C81 N29 C96 122.6(4) . . ?
C80 N29 C81 123.5(4) . . ?
C80 N29 C96 112.8(4) . . ?
C13 N1 C9 119.2(4) . . ?
C13 N1 C8 121.8(4) . . ?
C9 N1 C8 118.8(4) . . ?
C97 N28 C81 123.2(4) . . ?
C82 N28 C81 121.7(4) . . ?
C82 N28 C97 112.7(4) . . ?
C88 N31 C95 112.2(3) . . ?
C88 N31 C87 120.7(3) . . ?
C87 N31 C95 120.7(3) . . ?
U3 O17 H17A 110.0 . . ?
U3 O17 H17B 108.2 . . ?
H17A O17 H17B 104.5 . . ?
C88 N32 C96 112.1(3) . . ?
C88 N32 C89 121.0(4) . . ?
C89 N32 C96 121.6(4) . . ?
C35 N4 C34 115.8(5) . . ?
C91 N35 C99 124.1(4) . . ?
C92 N35 C91 122.2(4) . . ?
C92 N35 C99 112.5(3) . . ?
C58 N10 C76 121.4(5) . . ?
C57 N10 C76 111.2(5) . . ?
C57 N10 C58 121.2(5) . . ?
C93 N36 C100 122.6(3) . . ?
C92 N36 C100 112.2(3) . . ?
C92 N36 C93 121.6(4) . . ?
C57 N9 C75 110.9(5) . . ?
C57 N9 C56 123.1(4) . . ?
C56 N9 C75 123.7(5) . . ?
C66 N17 C75 109.9(5) . . ?
C66 N17 C67 120.9(5) . . ?
C75 N17 C67 123.8(5) . . ?
C97 N33 C89 123.8(4) . . ?
C90 N33 C97 113.0(4) . . ?
C90 N33 C89 122.2(4) . . ?
C67 N16 C74 122.4(5) . . ?
C68 N16 C67 120.3(5) . . ?
C68 N16 C74 112.4(5) . . ?
C55 N8 C74 111.7(5) . . ?
C55 N8 C56 123.7(4) . . ?
C56 N8 C74 124.2(5) . . ?
C55 N7 C61 123.1(4) . 5_656 ?
C55 N7 C73 110.8(5) . . ?
C61 N7 C73 122.1(5) 5_656 . ?
C68 N15 C73 111.3(5) . . ?
C68 N15 C69 123.5(5) . . ?
C69 N15 C73 124.8(6) . . ?
C70 N14 C72 112.8(5) . . ?
C70 N14 C69 122.2(5) . . ?
C69 N14 C72 123.7(5) . . ?
C70 N13 C71 113.6(5) . . ?
C70 N13 C60 122.3(5) . 5_656 ?
C71 N13 C60 123.9(5) . 5_656 ?
O15 C37 U2 59.1(2) . . ?
O15 C37 O14 120.7(4) . . ?
O15 C37 C38 119.1(4) . . ?
O14 C37 U2 61.7(2) . . ?
O14 C37 C38 120.2(4) . . ?
C38 C37 U2 175.3(3) . . ?
C53 N6 C52 117.8(5) . . ?
C95 N30 C79 121.0(3) . . ?
C80 N30 C95 112.4(4) . . ?
C80 N30 C79 122.5(3) . . ?
C84 N26 C99 112.3(4) . . ?
C84 N26 C83 121.3(4) . . ?
C83 N26 C99 123.5(4) . . ?
C82 N27 C98 113.0(4) . . ?
C82 N27 C83 121.9(4) . . ?
C83 N27 C98 122.7(4) . . ?
C27 N3 C26 120.1(4) . . ?
C31 N3 C27 120.1(4) . . ?
C31 N3 C26 119.7(4) . . ?
C93 N37 C101 124.1(4) . . ?
C94 N37 C101 112.9(3) . . ?
C94 N37 C93 122.2(4) . . ?
C102 N23 C87 123.1(3) . 7_666 ?
C86 N23 C102 112.7(3) . . ?
C86 N23 C87 123.0(3) . 7_666 ?
O13 C19 C20 116.1(3) . . ?
O12 C19 O13 124.0(4) . . ?
O12 C19 C20 119.9(4) . . ?
N24 C101 N37 114.5(3) . . ?
N24 C101 H101 111.7 . . ?
N24 C101 C102 103.5(3) . . ?
N37 C101 H101 111.7 . . ?
N37 C101 C102 103.0(3) . . ?
C102 C101 H101 111.7 . . ?
N38 C102 C101 104.1(3) . . ?
N38 C102 H102 111.6 . . ?
N23 C102 N38 114.3(3) . . ?
N23 C102 C101 103.0(3) . . ?
N23 C102 H102 111.6 . . ?
C101 C102 H102 111.6 . . ?
C21 C20 C19 119.9(3) . . ?
C21 C20 C25 119.5(4) . . ?
C25 C20 C19 120.5(4) . . ?
C45 N5 C44 118.8(5) . . ?
C49 N5 C45 121.0(4) . . ?
C49 N5 C44 119.9(4) . . ?
C90 N34 C91 122.4(4) . . ?
C90 N34 C98 112.5(4) . . ?
C98 N34 C91 123.1(4) . . ?
C16 N2 C17 115.8(6) . . ?
C59 N12 C60 122.3(5) . . ?
C59 N12 C78 112.9(5) . . ?
C60 N12 C78 121.8(5) . . ?
C64 N20 C78 112.8(5) . . ?
C64 N20 C63 122.2(5) . . ?
C63 N20 C78 124.5(5) . . ?
C46 C47 C50 120.4(4) . . ?
C46 C47 C48 117.4(4) . . ?
C48 C47 C50 122.1(4) . . ?
C20 C21 H21 120.0 . . ?
C22 C21 C20 120.0(4) . . ?
C22 C21 H21 120.0 . . ?
N29 C81 N28 113.6(4) . . ?
N29 C81 H81A 108.8 . . ?
N29 C81 H81B 108.8 . . ?
N28 C81 H81A 108.8 . . ?
N28 C81 H81B 108.8 . . ?
H81A C81 H81B 107.7 . . ?
N29 C96 N32 114.2(3) . . ?
N29 C96 H96 111.8 . . ?
N29 C96 C95 103.4(3) . . ?
N32 C96 H96 111.8 . . ?
N32 C96 C95 103.4(3) . . ?
C95 C96 H96 111.8 . . ?
C21 C22 H22 119.7 . . ?
C21 C22 C23 120.5(4) . . ?
C23 C22 H22 119.7 . . ?
N31 C95 C96 103.9(3) . . ?
N31 C95 H95 112.0 . . ?
N30 C95 N31 113.2(3) . . ?
N30 C95 C96 103.3(3) . . ?
N30 C95 H95 112.0 . . ?
C96 C95 H95 112.0 . . ?
C54 C50 C47 121.4(4) . . ?
C54 C50 C51 118.5(5) . . ?
C51 C50 C47 120.0(4) . . ?
N25 C100 N36 114.6(3) . . ?
N25 C100 H100 111.5 . . ?
N25 C100 C99 103.9(3) . . ?
N36 C100 H100 111.5 . . ?
N36 C100 C99 103.4(3) . . ?
C99 C100 H100 111.5 . . ?
C47 C46 H46 119.6 . . ?
C45 C46 C47 120.8(5) . . ?
C45 C46 H46 119.6 . . ?
N35 C91 N34 113.9(4) . . ?
N35 C91 H91A 108.8 . . ?
N35 C91 H91B 108.8 . . ?
N34 C91 H91A 108.8 . . ?
N34 C91 H91B 108.8 . . ?
H91A C91 H91B 107.7 . . ?
C6 C5 C8 121.7(4) . . ?
C4 C5 C6 118.6(4) . . ?
C4 C5 C8 119.6(4) . . ?
N36 C93 N37 114.3(3) . . ?
N36 C93 H93A 108.7 . . ?
N36 C93 H93B 108.7 . . ?
N37 C93 H93A 108.7 . . ?
N37 C93 H93B 108.7 . . ?
H93A C93 H93B 107.6 . . ?
O26 C94 N38 125.1(4) . . ?
O26 C94 N37 126.2(4) . . ?
N37 C94 N38 108.7(4) . . ?
C43 C38 C37 121.5(4) . . ?
C43 C38 C39 119.8(4) . . ?
C39 C38 C37 118.7(4) . . ?
C3 C2 C1 120.7(4) . . ?
C7 C2 C3 119.2(4) . . ?
C7 C2 C1 120.1(4) . . ?
N35 C92 N36 108.0(4) . . ?
O27 C92 N35 126.2(4) . . ?
O27 C92 N36 125.8(4) . . ?
O29 C88 N31 126.0(4) . . ?
O29 C88 N32 126.0(4) . . ?
N31 C88 N32 108.0(4) . . ?
O32 C84 N25 126.4(5) . . ?
O32 C84 N26 125.5(4) . . ?
N25 C84 N26 108.1(4) . . ?
C13 C12 H12 120.0 . . ?
C13 C12 C11 119.9(4) . . ?
C11 C12 H12 120.0 . . ?
C30 C29 C32 122.7(4) . . ?
C30 C29 C28 117.5(4) . . ?
C28 C29 C32 119.7(4) . . ?
C18 C14 C11 122.4(5) . . ?
C18 C14 C15 116.2(5) . . ?
C15 C14 C11 121.2(5) . . ?
C2 C3 H3 120.1 . . ?
C4 C3 C2 119.9(4) . . ?
C4 C3 H3 120.1 . . ?
N24 C86 N23 108.4(3) . . ?
O33 C86 N24 126.4(4) . . ?
O33 C86 N23 125.2(4) . . ?
N28 C97 H97 111.6 . . ?
N28 C97 C98 103.3(3) . . ?
N33 C97 N28 115.2(4) . . ?
N33 C97 H97 111.6 . . ?
N33 C97 C98 102.9(3) . . ?
C98 C97 H97 111.6 . . ?
C5 C6 H6 119.6 . . ?
C7 C6 C5 120.7(4) . . ?
C7 C6 H6 119.6 . . ?
C29 C30 H30 120.1 . . ?
C31 C30 C29 119.8(4) . . ?
C31 C30 H30 120.1 . . ?
N3 C27 H27 119.8 . . ?
N3 C27 C28 120.4(4) . . ?
C28 C27 H27 119.8 . . ?
C20 C25 H25 119.9 . . ?
C24 C25 C20 120.2(4) . . ?
C24 C25 H25 119.9 . . ?
O18 C55 N8 124.6(5) . . ?
O18 C55 N7 125.3(5) . . ?
N8 C55 N7 110.1(4) . . ?
N3 C26 H26A 108.9 . . ?
N3 C26 H26B 108.9 . . ?
N3 C26 C23 113.5(4) . . ?
H26A C26 H26B 107.7 . . ?
C23 C26 H26A 108.9 . . ?
C23 C26 H26B 108.9 . . ?
N1 C13 C12 122.0(4) . . ?
N1 C13 H13 119.0 . . ?
C12 C13 H13 119.0 . . ?
C5 C4 H4 119.5 . . ?
C3 C4 C5 121.1(4) . . ?
C3 C4 H4 119.5 . . ?
N6 C52 H52 118.6 . . ?
N6 C52 C51 122.9(5) . . ?
C51 C52 H52 118.6 . . ?
C33 C32 C29 123.3(4) . . ?
C33 C32 C36 116.5(5) . . ?
C36 C32 C29 120.1(4) . . ?
N1 C9 H9 119.3 . . ?
N1 C9 C10 121.3(5) . . ?
C10 C9 H9 119.3 . . ?
C2 C7 H7 119.7 . . ?
C6 C7 C2 120.5(4) . . ?
C6 C7 H7 119.7 . . ?
N5 C45 C46 120.6(5) . . ?
N5 C45 H45 119.7 . . ?
C46 C45 H45 119.7 . . ?
N10 C76 H76 111.8 . . ?
N10 C76 C75 103.1(5) . . ?
C75 C76 H76 111.8 . . ?
N18 C76 N10 113.8(4) . . ?
N18 C76 H76 111.8 . . ?
N18 C76 C75 104.0(5) . . ?
C38 C43 H43 120.2 . . ?
C38 C43 C42 119.7(4) . . ?
C42 C43 H43 120.2 . . ?
N38 C79 N30 113.3(3) 7_666 . ?
N38 C79 H79A 108.9 7_666 . ?
N38 C79 H79B 108.9 7_666 . ?
N30 C79 H79A 108.9 . . ?
N30 C79 H79B 108.9 . . ?
H79A C79 H79B 107.7 . . ?
N3 C31 C30 121.7(4) . . ?
N3 C31 H31 119.2 . . ?
C30 C31 H31 119.2 . . ?
C9 C10 H10 119.8 . . ?
C9 C10 C11 120.5(5) . . ?
C11 C10 H10 119.8 . . ?
C50 C54 H54 120.9 . . ?
C53 C54 C50 118.2(5) . . ?
C53 C54 H54 120.9 . . ?
C50 C51 H51 120.5 . . ?
C52 C51 C50 118.9(5) . . ?
C52 C51 H51 120.5 . . ?
N35 C99 N26 114.5(3) . . ?
N35 C99 C100 103.6(3) . . ?
N35 C99 H99 111.6 . . ?
N26 C99 C100 103.2(3) . . ?
N26 C99 H99 111.6 . . ?
C100 C99 H99 111.6 . . ?
N10 C58 H58A 108.6 . . ?
N10 C58 H58B 108.6 . . ?
N10 C58 N11 114.7(5) . . ?
H58A C58 H58B 107.6 . . ?
N11 C58 H58A 108.6 . . ?
N11 C58 H58B 108.6 . . ?
N6 C53 C54 123.7(5) . . ?
N6 C53 H53 118.2 . . ?
C54 C53 H53 118.2 . . ?
C29 C28 H28 119.8 . . ?
C27 C28 C29 120.4(4) . . ?
C27 C28 H28 119.8 . . ?
O28 C90 N33 126.1(5) . . ?
O28 C90 N34 125.5(4) . . ?
N34 C90 N33 108.4(4) . . ?
N14 C72 H72 111.6 . . ?
N14 C72 C71 103.2(4) . . ?
C71 C72 H72 111.6 . . ?
N22 C72 N14 114.5(5) 5_656 . ?
N22 C72 H72 111.6 5_656 . ?
N22 C72 C71 104.0(4) 5_656 . ?
N27 C82 N28 107.8(4) . . ?
O31 C82 N28 126.4(4) . . ?
O31 C82 N27 125.9(4) . . ?
N32 C89 H89A 108.9 . . ?
N32 C89 H89B 108.9 . . ?
N33 C89 N32 113.3(4) . . ?
N33 C89 H89A 108.9 . . ?
N33 C89 H89B 108.9 . . ?
H89A C89 H89B 107.7 . . ?
O23 C66 N17 125.3(7) . . ?
O23 C66 N18 125.3(6) . . ?
N18 C66 N17 109.4(5) . . ?
N27 C98 N34 114.4(4) . . ?
N27 C98 C97 103.1(3) . . ?
N27 C98 H98 111.9 . . ?
N34 C98 C97 103.1(3) . . ?
N34 C98 H98 111.9 . . ?
C97 C98 H98 111.9 . . ?
N31 C87 H87A 109.0 . . ?
N31 C87 H87B 109.0 . . ?
N23 C87 N31 113.1(3) 7_666 . ?
N23 C87 H87A 109.0 7_666 . ?
N23 C87 H87B 109.0 7_666 . ?
H87A C87 H87B 107.8 . . ?
C38 C39 H39 120.2 . . ?
C40 C39 C38 119.7(5) . . ?
C40 C39 H39 120.2 . . ?
N7 C61 H61A 108.8 5_656 . ?
N7 C61 H61B 108.8 5_656 . ?
H61A C61 H61B 107.7 . . ?
N22 C61 N7 113.6(4) . 5_656 ?
N22 C61 H61A 108.8 . . ?
N22 C61 H61B 108.8 . . ?
O21 C62 N21 126.4(5) . . ?
O21 C62 N22 125.9(5) . . ?
N21 C62 N22 107.6(4) . . ?
C12 C11 C14 120.6(5) . . ?
C10 C11 C12 117.0(4) . . ?
C10 C11 C14 122.3(5) . . ?
N5 C49 H49 119.7 . . ?
N5 C49 C48 120.5(4) . . ?
C48 C49 H49 119.7 . . ?
C32 C33 H33 120.3 . . ?
C32 C33 C34 119.5(5) . . ?
C34 C33 H33 120.3 . . ?
N1 C8 C5 113.5(3) . . ?
N1 C8 H8A 108.9 . . ?
N1 C8 H8B 108.9 . . ?
C5 C8 H8A 108.9 . . ?
C5 C8 H8B 108.9 . . ?
H8A C8 H8B 107.7 . . ?
O25 C70 N14 126.0(6) . . ?
O25 C70 N13 126.2(6) . . ?
N13 C70 N14 107.7(5) . . ?
N9 C75 N17 112.7(5) . . ?
N9 C75 C76 104.9(5) . . ?
N9 C75 H75 111.5 . . ?
N17 C75 C76 104.4(4) . . ?
N17 C75 H75 111.5 . . ?
C76 C75 H75 111.5 . . ?
N13 C71 C72 102.6(5) . . ?
N13 C71 H71 111.5 . . ?
C72 C71 H71 111.5 . . ?
N21 C71 N13 115.9(5) 5_656 . ?
N21 C71 C72 103.0(4) 5_656 . ?
N21 C71 H71 111.5 5_656 . ?
N7 C73 H73 112.2 . . ?
N7 C73 C74 102.4(5) . . ?
N15 C73 N7 113.0(4) . . ?
N15 C73 H73 112.2 . . ?
N15 C73 C74 104.3(5) . . ?
C74 C73 H73 112.2 . . ?
C47 C48 H48 120.2 . . ?
C49 C48 C47 119.6(5) . . ?
C49 C48 H48 120.2 . . ?
N17 C67 H67A 109.0 . . ?
N17 C67 H67B 109.0 . . ?
N16 C67 N17 112.9(4) . . ?
N16 C67 H67A 109.0 . . ?
N16 C67 H67B 109.0 . . ?
H67A C67 H67B 107.8 . . ?
O24 C68 N16 125.7(7) . . ?
O24 C68 N15 126.2(6) . . ?
N16 C68 N15 108.0(5) . . ?
C42 C41 C44 120.4(4) . . ?
C40 C41 C42 119.7(4) . . ?
C40 C41 C44 119.9(4) . . ?
C43 C42 H42 119.6 . . ?
C41 C42 C43 120.9(4) . . ?
C41 C42 H42 119.6 . . ?
C32 C36 H36 120.7 . . ?
C32 C36 C35 118.7(5) . . ?
C35 C36 H36 120.7 . . ?
O22 C64 N20 126.5(6) . . ?
O22 C64 N19 126.1(6) . . ?
N20 C64 N19 107.4(5) . . ?
N12 C59 N11 107.9(5) . . ?
O20 C59 N12 126.2(6) . . ?
O20 C59 N11 125.9(6) . . ?
N29 C80 N30 107.8(4) . . ?
O30 C80 N29 126.6(4) . . ?
O30 C80 N30 125.6(4) . . ?
N16 C74 C73 102.9(5) . . ?
N16 C74 H74 111.8 . . ?
N8 C74 N16 114.1(5) . . ?
N8 C74 C73 103.7(4) . . ?
N8 C74 H74 111.8 . . ?
C73 C74 H74 111.8 . . ?
H65A C65 H65B 107.7 . . ?
N19 C65 H65A 108.9 . . ?
N19 C65 H65B 108.9 . . ?
N19 C65 N18 113.6(4) . . ?
N18 C65 H65A 108.9 . . ?
N18 C65 H65B 108.9 . . ?
N5 C44 C41 107.9(4) . . ?
N5 C44 H44A 110.1 . . ?
N5 C44 H44B 110.1 . . ?
C41 C44 H44A 110.1 . . ?
C41 C44 H44B 110.1 . . ?
H44A C44 H44B 108.4 . . ?
N13 C60 H60A 108.6 5_656 . ?
N13 C60 H60B 108.6 5_656 . ?
N12 C60 N13 114.8(4) . 5_656 ?
N12 C60 H60A 108.6 . . ?
N12 C60 H60B 108.6 . . ?
H60A C60 H60B 107.5 . . ?
O19 C57 N10 125.6(6) . . ?
O19 C57 N9 125.5(6) . . ?
N10 C57 N9 108.9(5) . . ?
C14 C18 H18 120.5 . . ?
C14 C18 C17 118.9(7) . . ?
C17 C18 H18 120.5 . . ?
N15 C69 H69A 108.7 . . ?
N15 C69 H69B 108.7 . . ?
N14 C69 N15 114.2(4) . . ?
N14 C69 H69A 108.7 . . ?
N14 C69 H69B 108.7 . . ?
H69A C69 H69B 107.6 . . ?
N26 C83 N27 113.2(4) . . ?
N26 C83 H83A 108.9 . . ?
N26 C83 H83B 108.9 . . ?
N27 C83 H83A 108.9 . . ?
N27 C83 H83B 108.9 . . ?
H83A C83 H83B 107.7 . . ?
N4 C34 C33 124.6(6) . . ?
N4 C34 H34 117.7 . . ?
C33 C34 H34 117.7 . . ?
C14 C15 H15 120.4 . . ?
C14 C15 C16 119.2(7) . . ?
C16 C15 H15 120.4 . . ?
N12 C78 H78 111.4 . . ?
N12 C78 C77 103.2(5) . . ?
N20 C78 N12 115.5(5) . . ?
N20 C78 H78 111.4 . . ?
N20 C78 C77 103.2(5) . . ?
C77 C78 H78 111.4 . . ?
N4 C35 C36 124.8(5) . . ?
N4 C35 H35 117.6 . . ?
C36 C35 H35 117.6 . . ?
N9 C56 H56A 108.5 . . ?
N9 C56 H56B 108.5 . . ?
N8 C56 N9 115.2(4) . . ?
N8 C56 H56A 108.5 . . ?
N8 C56 H56B 108.5 . . ?
H56A C56 H56B 107.5 . . ?
C39 C40 C41 120.2(5) . . ?
C39 C40 H40 119.9 . . ?
C41 C40 H40 119.9 . . ?
N2 C17 C18 124.8(8) . . ?
N2 C17 H17 117.6 . . ?
C18 C17 H17 117.6 . . ?
N20 C63 H63A 108.7 . . ?
N20 C63 H63B 108.7 . . ?
N20 C63 N21 114.3(4) . . ?
H63A C63 H63B 107.6 . . ?
N21 C63 H63A 108.7 . . ?
N21 C63 H63B 108.7 . . ?
O10 C1 C2 116.2(4) . . ?
O11 C1 O10 124.6(4) . . ?
O11 C1 C2 119.1(4) . . ?
N24 C85 H85A 108.6 . . ?
N24 C85 H85B 108.6 . . ?
N25 C85 N24 114.5(3) . . ?
N25 C85 H85A 108.6 . . ?
N25 C85 H85B 108.6 . . ?
H85A C85 H85B 107.6 . . ?
C64 N19 C65 121.7(5) . . ?
C64 N19 C77 112.6(5) . . ?
C65 N19 C77 122.4(5) . . ?
C59 N11 C58 121.2(5) . . ?
C59 N11 C77 111.8(5) . . ?
C77 N11 C58 122.4(5) . . ?
C62 N21 C71 113.0(5) . 5_656 ?
C62 N21 C63 121.6(4) . . ?
C71 N21 C63 122.9(5) 5_656 . ?
C61 N22 C72 123.6(4) . 5_656 ?
C62 N22 C72 112.2(5) . 5_656 ?
C62 N22 C61 121.0(4) . . ?
C66 N18 C76 111.4(5) . . ?
C66 N18 C65 123.1(5) . . ?
C65 N18 C76 123.2(6) . . ?
C78 C77 H77 111.6 . . ?
N19 C77 C78 103.8(5) . . ?
N19 C77 N11 113.8(5) . . ?
N19 C77 H77 111.6 . . ?
N11 C77 C78 103.7(5) . . ?
N11 C77 H77 111.6 . . ?
N2 C16 C15 125.1(7) . . ?
N2 C16 H16 117.5 . . ?
C15 C16 H16 117.5 . . ?
C25 C24 H24 119.7 . . ?
C25 C24 C23 120.5(4) . . ?
C23 C24 H24 119.7 . . ?
C22 C23 C26 120.8(4) . . ?
C22 C23 C24 119.3(4) . . ?
C24 C23 C26 119.8(4) . . ?

loop_
_geom_bond_atom_site_label_1
_geom_bond_atom_site_label_2
_geom_bond_distance
_geom_bond_site_symmetry_2
_geom_bond_publ_flag
U2 U3 3.7023(5) . ?
U2 O13 2.351(3) . ?
U2 O15 2.477(3) . ?
U2 O14 2.533(3) . ?
U2 O4 1.788(3) . ?
U2 O3 1.775(3) . ?
U2 O7 2.233(3) . ?
U2 O9 2.318(3) . ?
U2 C37 2.876(4) . ?
U1 U3 3.7194(6) . ?
U1 O10 2.394(3) . ?
U1 O12 2.451(3) . ?
U1 O2 1.786(3) . ?
U1 O8 2.351(3) . ?
U1 O1 1.787(3) . ?
U1 O16 2.466(3) . ?
U1 O7 2.276(3) . ?
U3 O8 2.295(3) . ?
U3 O18 2.489(3) . ?
U3 O7 2.271(3) . ?
U3 O9 2.330(3) . ?
U3 O5 1.799(4) . ?
U3 O17 2.595(4) . ?
U3 O6 1.786(4) . ?
O19 C57 1.229(6) . ?
O13 C19 1.274(5) . ?
O10 C1 1.277(5) . ?
O15 C37 1.258(5) . ?
O12 C19 1.250(5) . ?
O14 C37 1.266(5) . ?
O18 C55 1.249(5) . ?
O16 H16A 0.8534 . ?
O16 H16B 0.8539 . ?
N38 C102 1.456(5) . ?
N38 C94 1.381(5) . ?
N38 C79 1.444(6) 7_666 ?
N24 C101 1.450(5) . ?
N24 C86 1.356(5) . ?
N24 C85 1.453(5) . ?
O29 C88 1.219(5) . ?
O11 C1 1.240(5) . ?
O32 C84 1.216(5) . ?
N25 C100 1.444(5) . ?
N25 C84 1.366(6) . ?
N25 C85 1.451(6) . ?
N29 C81 1.433(6) . ?
N29 C96 1.449(5) . ?
N29 C80 1.362(6) . ?
N1 C13 1.332(6) . ?
N1 C9 1.343(6) . ?
N1 C8 1.499(5) . ?
N28 C81 1.460(5) . ?
N28 C97 1.447(6) . ?
N28 C82 1.379(6) . ?
O25 C70 1.230(6) . ?
N31 C95 1.452(5) . ?
N31 C88 1.372(5) . ?
N31 C87 1.449(5) . ?
O17 H17A 0.8501 . ?
O17 H17B 0.8499 . ?
N32 C96 1.454(5) . ?
N32 C88 1.380(6) . ?
N32 C89 1.447(6) . ?
N4 C34 1.320(8) . ?
N4 C35 1.305(8) . ?
O26 C94 1.223(5) . ?
O33 C86 1.231(5) . ?
O24 C68 1.215(7) . ?
N35 C91 1.444(6) . ?
N35 C92 1.373(6) . ?
N35 C99 1.445(6) . ?
N10 C76 1.464(7) . ?
N10 C58 1.443(8) . ?
N10 C57 1.369(8) . ?
N36 C100 1.453(5) . ?
N36 C93 1.435(5) . ?
N36 C92 1.373(5) . ?
N9 C75 1.449(6) . ?
N9 C57 1.369(8) . ?
N9 C56 1.446(8) . ?
N17 C66 1.376(8) . ?
N17 C75 1.450(7) . ?
N17 C67 1.451(8) . ?
O21 C62 1.214(6) . ?
N33 C97 1.442(5) . ?
N33 C90 1.365(6) . ?
N33 C89 1.442(6) . ?
N16 C67 1.434(8) . ?
N16 C68 1.376(8) . ?
N16 C74 1.447(7) . ?
N8 C55 1.353(7) . ?
N8 C74 1.437(6) . ?
N8 C56 1.435(8) . ?
N7 C55 1.354(7) . ?
N7 C61 1.455(7) 5_656 ?
N7 C73 1.467(6) . ?
N15 C73 1.436(7) . ?
N15 C68 1.388(8) . ?
N15 C69 1.436(8) . ?
N14 C72 1.454(7) . ?
N14 C70 1.364(7) . ?
N14 C69 1.428(8) . ?
N13 C70 1.358(7) . ?
N13 C71 1.450(7) . ?
N13 C60 1.452(8) 5_656 ?
C37 C38 1.502(5) . ?
O27 C92 1.233(5) . ?
N6 C52 1.337(7) . ?
N6 C53 1.329(7) . ?
N30 C95 1.447(5) . ?
N30 C79 1.450(5) . ?
N30 C80 1.375(6) . ?
N26 C84 1.379(6) . ?
N26 C99 1.446(5) . ?
N26 C83 1.440(6) . ?
N27 C82 1.372(6) . ?
N27 C98 1.447(6) . ?
N27 C83 1.447(6) . ?
N3 C27 1.344(6) . ?
N3 C26 1.491(5) . ?
N3 C31 1.340(6) . ?
N37 C101 1.451(5) . ?
N37 C93 1.446(5) . ?
N37 C94 1.358(6) . ?
N23 C102 1.445(5) . ?
N23 C86 1.363(5) . ?
N23 C87 1.447(5) 7_666 ?
O31 C82 1.221(6) . ?
C19 C20 1.491(5) . ?
C101 H101 0.9800 . ?
C101 C102 1.541(6) . ?
O28 C90 1.219(6) . ?
C102 H102 0.9800 . ?
C20 C21 1.392(6) . ?
C20 C25 1.392(5) . ?
O22 C64 1.207(7) . ?
N5 C45 1.343(6) . ?
N5 C49 1.339(7) . ?
N5 C44 1.496(6) . ?
O30 C80 1.223(5) . ?
N34 C91 1.451(5) . ?
N34 C90 1.364(6) . ?
N34 C98 1.448(6) . ?
O23 C66 1.240(7) . ?
N2 C17 1.317(10) . ?
N2 C16 1.288(10) . ?
N12 C59 1.366(8) . ?
N12 C60 1.442(8) . ?
N12 C78 1.460(7) . ?
N20 C64 1.371(7) . ?
N20 C78 1.450(7) . ?
N20 C63 1.434(7) . ?
C47 C50 1.487(6) . ?
C47 C46 1.387(7) . ?
C47 C48 1.405(6) . ?
C21 H21 0.9300 . ?
C21 C22 1.383(6) . ?
C81 H81A 0.9700 . ?
C81 H81B 0.9700 . ?
C96 H96 0.9800 . ?
C96 C95 1.541(6) . ?
C22 H22 0.9300 . ?
C22 C23 1.387(6) . ?
C95 H95 0.9800 . ?
C50 C54 1.389(7) . ?
C50 C51 1.390(7) . ?
C100 H100 0.9800 . ?
C100 C99 1.544(6) . ?
C46 H46 0.9300 . ?
C46 C45 1.360(7) . ?
C91 H91A 0.9700 . ?
C91 H91B 0.9700 . ?
C5 C6 1.399(6) . ?
C5 C4 1.390(6) . ?
C5 C8 1.512(6) . ?
C93 H93A 0.9700 . ?
C93 H93B 0.9700 . ?
C38 C43 1.370(6) . ?
C38 C39 1.409(6) . ?
O20 C59 1.212(7) . ?
C2 C3 1.403(6) . ?
C2 C7 1.388(6) . ?
C2 C1 1.507(6) . ?
C12 H12 0.9300 . ?
C12 C13 1.365(6) . ?
C12 C11 1.395(6) . ?
C29 C30 1.382(6) . ?
C29 C32 1.489(6) . ?
C29 C28 1.400(6) . ?
C14 C11 1.486(6) . ?
C14 C18 1.375(9) . ?
C14 C15 1.385(8) . ?
C3 H3 0.9300 . ?
C3 C4 1.382(6) . ?
C97 H97 0.9800 . ?
C97 C98 1.562(6) . ?
C6 H6 0.9300 . ?
C6 C7 1.379(6) . ?
C30 H30 0.9300 . ?
C30 C31 1.368(7) . ?
C27 H27 0.9300 . ?
C27 C28 1.369(6) . ?
C25 H25 0.9300 . ?
C25 C24 1.379(6) . ?
C26 H26A 0.9700 . ?
C26 H26B 0.9700 . ?
C26 C23 1.514(6) . ?
C13 H13 0.9300 . ?
C4 H4 0.9300 . ?
C52 H52 0.9300 . ?
C52 C51 1.375(7) . ?
C32 C33 1.372(7) . ?
C32 C36 1.394(7) . ?
C9 H9 0.9300 . ?
C9 C10 1.368(7) . ?
C7 H7 0.9300 . ?
C45 H45 0.9300 . ?
C76 H76 0.9800 . ?
C76 C75 1.514(9) . ?
C76 N18 1.440(7) . ?
C43 H43 0.9300 . ?
C43 C42 1.383(6) . ?
C79 H79A 0.9700 . ?
C79 H79B 0.9700 . ?
C31 H31 0.9300 . ?
C10 H10 0.9300 . ?
C10 C11 1.380(8) . ?
C54 H54 0.9300 . ?
C54 C53 1.379(8) . ?
C51 H51 0.9300 . ?
C99 H99 0.9800 . ?
C58 H58A 0.9700 . ?
C58 H58B 0.9700 . ?
C58 N11 1.470(8) . ?
C53 H53 0.9300 . ?
C28 H28 0.9300 . ?
C72 H72 0.9800 . ?
C72 C71 1.551(9) . ?
C72 N22 1.451(7) 5_656 ?
C89 H89A 0.9700 . ?
C89 H89B 0.9700 . ?
C66 N18 1.359(8) . ?
C98 H98 0.9800 . ?
C87 H87A 0.9700 . ?
C87 H87B 0.9700 . ?
C39 H39 0.9300 . ?
C39 C40 1.377(7) . ?
C61 H61A 0.9700 . ?
C61 H61B 0.9700 . ?
C61 N22 1.436(7) . ?
C62 N21 1.378(7) . ?
C62 N22 1.382(7) . ?
C49 H49 0.9300 . ?
C49 C48 1.378(7) . ?
C33 H33 0.9300 . ?
C33 C34 1.395(8) . ?
C8 H8A 0.9700 . ?
C8 H8B 0.9700 . ?
C75 H75 0.9800 . ?
C71 H71 0.9800 . ?
C71 N21 1.450(7) 5_656 ?
C73 H73 0.9800 . ?
C73 C74 1.550(9) . ?
C48 H48 0.9300 . ?
C67 H67A 0.9700 . ?
C67 H67B 0.9700 . ?
C41 C42 1.379(7) . ?
C41 C44 1.518(6) . ?
C41 C40 1.378(7) . ?
C42 H42 0.9300 . ?
C36 H36 0.9300 . ?
C36 C35 1.404(7) . ?
C64 N19 1.376(7) . ?
C59 N11 1.376(8) . ?
C74 H74 0.9800 . ?
C65 H65A 0.9700 . ?
C65 H65B 0.9700 . ?
C65 N19 1.431(8) . ?
C65 N18 1.439(8) . ?
C44 H44A 0.9700 . ?
C44 H44B 0.9700 . ?
C60 H60A 0.9700 . ?
C60 H60B 0.9700 . ?
C18 H18 0.9300 . ?
C18 C17 1.398(8) . ?
C69 H69A 0.9700 . ?
C69 H69B 0.9700 . ?
C83 H83A 0.9700 . ?
C83 H83B 0.9700 . ?
C34 H34 0.9300 . ?
C15 H15 0.9300 . ?
C15 C16 1.397(9) . ?
C78 H78 0.9800 . ?
C78 C77 1.536(10) . ?
C35 H35 0.9300 . ?
C56 H56A 0.9700 . ?
C56 H56B 0.9700 . ?
C40 H40 0.9300 . ?
C17 H17 0.9300 . ?
C63 H63A 0.9700 . ?
C63 H63B 0.9700 . ?
C63 N21 1.450(7) . ?
C85 H85A 0.9700 . ?
C85 H85B 0.9700 . ?
N19 C77 1.443(8) . ?
N11 C77 1.468(7) . ?
C77 H77 0.9800 . ?
C16 H16 0.9300 . ?
C24 H24 0.9300 . ?
C24 C23 1.389(6) . ?

loop_
_geom_torsion_atom_site_label_1
_geom_torsion_atom_site_label_2
_geom_torsion_atom_site_label_3
_geom_torsion_atom_site_label_4
_geom_torsion
_geom_torsion_site_symmetry_1
_geom_torsion_site_symmetry_2
_geom_torsion_site_symmetry_3
_geom_torsion_site_symmetry_4
_geom_torsion_publ_flag
U2 O13 C19 O12 33.3(6) . . . . ?
U2 O13 C19 C20 -146.5(3) . . . . ?
U2 O15 C37 O14 -3.1(4) . . . . ?
U2 O15 C37 C38 175.0(3) . . . . ?
U2 O14 C37 O15 3.0(4) . . . . ?
U2 O14 C37 C38 -175.0(3) . . . . ?
U1 O10 C1 O11 -2.7(7) . . . . ?
U1 O10 C1 C2 179.3(3) . . . . ?
U1 O12 C19 O13 30.5(7) . . . . ?
U1 O12 C19 C20 -149.7(3) . . . . ?
U3 O18 C55 N8 91.4(6) . . . . ?
U3 O18 C55 N7 -88.4(5) . . . . ?
O13 C19 C20 C21 -150.9(4) . . . . ?
O13 C19 C20 C25 24.0(5) . . . . ?
O15 C37 C38 C43 -174.4(4) . . . . ?
O15 C37 C38 C39 4.0(6) . . . . ?
O12 C19 C20 C21 29.3(6) . . . . ?
O12 C19 C20 C25 -155.9(4) . . . . ?
O14 C37 C38 C43 3.7(6) . . . . ?
O14 C37 C38 C39 -178.0(4) . . . . ?
N24 C101 C102 N38 -116.5(3) . . . . ?
N24 C101 C102 N23 3.1(4) . . . . ?
N25 C100 C99 N35 123.0(3) . . . . ?
N25 C100 C99 N26 3.2(4) . . . . ?
N29 C96 C95 N31 121.6(3) . . . . ?
N29 C96 C95 N30 3.3(4) . . . . ?
N1 C9 C10 C11 0.4(10) . . . . ?
N28 C97 C98 N27 -1.4(4) . . . . ?
N28 C97 C98 N34 -120.7(4) . . . . ?
N32 C96 C95 N31 2.3(4) . . . . ?
N32 C96 C95 N30 -116.1(3) . . . . ?
N10 C76 C75 N9 7.9(5) . . . . ?
N10 C76 C75 N17 -110.9(4) . . . . ?
N10 C76 N18 C66 107.7(6) . . . . ?
N10 C76 N18 C65 -89.0(6) . . . . ?
N10 C58 N11 C59 -125.4(6) . . . . ?
N10 C58 N11 C77 80.8(7) . . . . ?
N36 C100 C99 N35 3.0(4) . . . . ?
N36 C100 C99 N26 -116.7(3) . . . . ?
N17 C66 N18 C76 -2.6(6) . . . . ?
N17 C66 N18 C65 -166.0(5) . . . . ?
O21 C62 N21 C71 -171.9(5) . . . 5_656 ?
O21 C62 N21 C63 -9.6(8) . . . . ?
O21 C62 N22 C72 171.8(5) . . . 5_656 ?
O21 C62 N22 C61 11.5(8) . . . . ?
N33 C97 C98 N27 118.8(4) . . . . ?
N33 C97 C98 N34 -0.5(4) . . . . ?
N7 C61 N22 C72 88.0(6) 5_656 . . 5_656 ?
N7 C61 N22 C62 -114.0(5) 5_656 . . . ?
N7 C73 C74 N16 109.8(4) . . . . ?
N7 C73 C74 N8 -9.4(5) . . . . ?
N15 C73 C74 N16 -8.1(5) . . . . ?
N15 C73 C74 N8 -127.3(4) . . . . ?
N14 C72 C71 N13 -0.7(5) . . . . ?
N14 C72 C71 N21 120.1(4) . . . 5_656 ?
C37 C38 C43 C42 179.0(4) . . . . ?
C37 C38 C39 C40 -178.3(5) . . . . ?
N6 C52 C51 C50 1.0(8) . . . . ?
N3 C27 C28 C29 -1.0(8) . . . . ?
N3 C26 C23 C22 -104.3(5) . . . . ?
N3 C26 C23 C24 80.4(5) . . . . ?
N37 C101 C102 N38 3.0(4) . . . . ?
N37 C101 C102 N23 122.6(3) . . . . ?
C19 C20 C21 C22 172.8(4) . . . . ?
C19 C20 C25 C24 -174.4(4) . . . . ?
C101 N24 C86 O33 -171.5(4) . . . . ?
C101 N24 C86 N23 5.7(5) . . . . ?
C101 N24 C85 N25 -84.2(5) . . . . ?
C101 N37 C93 N36 82.9(5) . . . . ?
C101 N37 C94 N38 -1.5(5) . . . . ?
C101 N37 C94 O26 176.4(4) . . . . ?
C102 N38 C94 O26 -174.3(4) . . . . ?
C102 N38 C94 N37 3.6(5) . . . . ?
C102 N23 C86 N24 -3.5(5) . . . . ?
C102 N23 C86 O33 173.7(4) . . . . ?
C20 C21 C22 C23 2.3(7) . . . . ?
C20 C25 C24 C23 1.0(6) . . . . ?
O22 C64 N19 C65 -14.9(9) . . . . ?
O22 C64 N19 C77 -174.8(5) . . . . ?
N5 C49 C48 C47 2.1(7) . . . . ?
O23 C66 N18 C76 178.5(5) . . . . ?
O23 C66 N18 C65 15.2(8) . . . . ?
N12 C59 N11 C58 -164.1(5) . . . . ?
N12 C59 N11 C77 -7.7(6) . . . . ?
N12 C78 C77 N19 -120.7(5) . . . . ?
N12 C78 C77 N11 -1.5(6) . . . . ?
N20 C64 N19 C65 162.8(5) . . . . ?
N20 C64 N19 C77 2.9(6) . . . . ?
N20 C78 C77 N19 -0.1(5) . . . . ?
N20 C78 C77 N11 119.2(5) . . . . ?
N20 C63 N21 C62 109.7(6) . . . . ?
N20 C63 N21 C71 -89.7(6) . . . 5_656 ?
C47 C50 C54 C53 175.5(5) . . . . ?
C47 C50 C51 C52 -176.9(5) . . . . ?
C47 C46 C45 N5 1.2(8) . . . . ?
C21 C20 C25 C24 0.5(6) . . . . ?
C21 C22 C23 C26 -176.1(4) . . . . ?
C21 C22 C23 C24 -0.8(7) . . . . ?
C81 N29 C96 N32 -80.6(5) . . . . ?
C81 N29 C96 C95 167.9(4) . . . . ?
C81 N29 C80 N30 -171.0(4) . . . . ?
C81 N29 C80 O30 9.1(8) . . . . ?
C81 N28 C97 N33 84.5(5) . . . . ?
C81 N28 C97 C98 -164.0(4) . . . . ?
C81 N28 C82 N27 166.8(4) . . . . ?
C81 N28 C82 O31 -12.8(8) . . . . ?
C96 N29 C81 N28 80.5(5) . . . . ?
C96 N29 C80 N30 -2.9(5) . . . . ?
C96 N29 C80 O30 177.2(5) . . . . ?
C96 N32 C88 O29 -173.6(4) . . . . ?
C96 N32 C88 N31 7.6(5) . . . . ?
C96 N32 C89 N33 -88.3(5) . . . . ?
C95 N31 C88 O29 175.2(4) . . . . ?
C95 N31 C88 N32 -5.9(5) . . . . ?
C95 N31 C87 N23 86.8(5) . . . 7_666 ?
C95 N30 C79 N38 -77.4(5) . . . 7_666 ?
C95 N30 C80 N29 5.3(5) . . . . ?
C95 N30 C80 O30 -174.8(4) . . . . ?
C50 C47 C46 C45 -179.9(4) . . . . ?
C50 C47 C48 C49 178.3(4) . . . . ?
C50 C54 C53 N6 1.9(9) . . . . ?
C100 N25 C84 O32 177.1(4) . . . . ?
C100 N25 C84 N26 -0.4(5) . . . . ?
C100 N25 C85 N24 82.6(5) . . . . ?
C100 N36 C93 N37 -85.0(5) . . . . ?
C100 N36 C92 N35 5.2(5) . . . . ?
C100 N36 C92 O27 -174.0(4) . . . . ?
C46 C47 C50 C54 -133.5(5) . . . . ?
C46 C47 C50 C51 43.5(7) . . . . ?
C46 C47 C48 C49 -2.9(7) . . . . ?
C91 N35 C92 N36 -171.3(4) . . . . ?
C91 N35 C92 O27 8.0(7) . . . . ?
C91 N35 C99 N26 -80.5(5) . . . . ?
C91 N35 C99 C100 167.9(4) . . . . ?
C91 N34 C90 N33 166.1(4) . . . . ?
C91 N34 C90 O28 -13.3(8) . . . . ?
C91 N34 C98 N27 84.0(5) . . . . ?
C91 N34 C98 C97 -164.8(4) . . . . ?
C5 C6 C7 C2 1.4(7) . . . . ?
C93 N36 C100 N25 83.6(5) . . . . ?
C93 N36 C100 C99 -164.1(4) . . . . ?
C93 N36 C92 N35 164.5(4) . . . . ?
C93 N36 C92 O27 -14.8(6) . . . . ?
C93 N37 C101 N24 -80.0(5) . . . . ?
C93 N37 C101 C102 168.4(4) . . . . ?
C93 N37 C94 N38 -171.2(4) . . . . ?
C93 N37 C94 O26 6.7(7) . . . . ?
C94 N38 C102 N23 -115.7(4) . . . . ?
C94 N38 C102 C101 -4.1(4) . . . . ?
C94 N37 C101 N24 110.6(4) . . . . ?
C94 N37 C101 C102 -1.0(4) . . . . ?
C94 N37 C93 N36 -108.6(5) . . . . ?
C38 C43 C42 C41 0.0(8) . . . . ?
C38 C39 C40 C41 -1.6(9) . . . . ?
O20 C59 N11 C58 15.8(9) . . . . ?
O20 C59 N11 C77 172.2(6) . . . . ?
C2 C3 C4 C5 0.5(7) . . . . ?
C92 N35 C91 N34 -111.7(5) . . . . ?
C92 N35 C99 N26 111.5(4) . . . . ?
C92 N35 C99 C100 -0.2(4) . . . . ?
C92 N36 C100 N25 -117.4(4) . . . . ?
C92 N36 C100 C99 -5.1(4) . . . . ?
C92 N36 C93 N37 117.9(4) . . . . ?
C88 N31 C95 N30 113.5(4) . . . . ?
C88 N31 C95 C96 2.1(4) . . . . ?
C88 N31 C87 N23 -123.5(4) . . . 7_666 ?
C88 N32 C96 N29 -117.6(4) . . . . ?
C88 N32 C96 C95 -6.1(4) . . . . ?
C88 N32 C89 N33 119.5(4) . . . . ?
C84 N25 C100 N36 110.1(4) . . . . ?
C84 N25 C100 C99 -1.9(5) . . . . ?
C84 N25 C85 N24 -109.9(5) . . . . ?
C84 N26 C99 N35 -115.7(4) . . . . ?
C84 N26 C99 C100 -3.7(5) . . . . ?
C84 N26 C83 N27 115.4(5) . . . . ?
C29 C30 C31 N3 0.5(8) . . . . ?
C29 C32 C33 C34 175.1(5) . . . . ?
C29 C32 C36 C35 -175.7(5) . . . . ?
C14 C18 C17 N2 1.2(11) . . . . ?
C14 C15 C16 N2 0.2(10) . . . . ?
C3 C2 C7 C6 -0.4(7) . . . . ?
C3 C2 C1 O10 175.2(4) . . . . ?
C3 C2 C1 O11 -2.9(7) . . . . ?
C86 N24 C101 N37 -116.8(4) . . . . ?
C86 N24 C101 C102 -5.4(4) . . . . ?
C86 N24 C85 N25 115.8(4) . . . . ?
C86 N23 C102 N38 112.4(4) . . . . ?
C86 N23 C102 C101 0.1(4) . . . . ?
C97 N28 C81 N29 -86.8(5) . . . . ?
C97 N28 C82 N27 4.0(5) . . . . ?
C97 N28 C82 O31 -175.6(5) . . . . ?
C97 N33 C90 O28 177.0(5) . . . . ?
C97 N33 C90 N34 -2.4(5) . . . . ?
C97 N33 C89 N32 80.1(6) . . . . ?
C6 C5 C4 C3 0.5(7) . . . . ?
C6 C5 C8 N1 -81.9(5) . . . . ?
C30 C29 C32 C33 160.1(5) . . . . ?
C30 C29 C32 C36 -23.2(7) . . . . ?
C30 C29 C28 C27 3.4(7) . . . . ?
C27 N3 C26 C23 52.7(6) . . . . ?
C27 N3 C31 C30 2.0(8) . . . . ?
C25 C20 C21 C22 -2.1(6) . . . . ?
C25 C24 C23 C22 -0.8(6) . . . . ?
C25 C24 C23 C26 174.6(4) . . . . ?
C55 N8 C74 N16 -106.3(6) . . . . ?
C55 N8 C74 C73 4.9(6) . . . . ?
C55 N8 C56 N9 111.8(6) . . . . ?
C55 N7 C73 N15 122.9(5) . . . . ?
C55 N7 C73 C74 11.4(5) . . . . ?
C26 N3 C27 C28 173.4(5) . . . . ?
C26 N3 C31 C30 -173.2(5) . . . . ?
C13 N1 C9 C10 1.9(8) . . . . ?
C13 N1 C8 C5 53.7(6) . . . . ?
C13 C12 C11 C14 -174.2(4) . . . . ?
C13 C12 C11 C10 2.6(7) . . . . ?
C4 C5 C6 C7 -1.4(7) . . . . ?
C4 C5 C8 N1 101.7(5) . . . . ?
C52 N6 C53 C54 -0.7(9) . . . . ?
C32 C29 C30 C31 172.6(5) . . . . ?
C32 C29 C28 C27 -172.5(5) . . . . ?
C32 C33 C34 N4 1.3(11) . . . . ?
C32 C36 C35 N4 -0.2(9) . . . . ?
C9 N1 C13 C12 -1.8(7) . . . . ?
C9 N1 C8 C5 -131.2(5) . . . . ?
C9 C10 C11 C12 -2.6(8) . . . . ?
C9 C10 C11 C14 174.2(5) . . . . ?
C7 C2 C3 C4 -0.5(7) . . . . ?
C7 C2 C1 O10 -2.8(6) . . . . ?
C7 C2 C1 O11 179.1(5) . . . . ?
C45 N5 C49 C48 0.4(7) . . . . ?
C45 N5 C44 C41 -92.1(5) . . . . ?
C76 N10 C58 N11 -79.2(7) . . . . ?
C76 N10 C57 O19 -171.6(5) . . . . ?
C76 N10 C57 N9 8.7(6) . . . . ?
C43 C38 C39 C40 0.1(8) . . . . ?
C79 N38 C102 N23 89.3(5) 7_666 . . . ?
C79 N38 C102 C101 -159.1(3) 7_666 . . . ?
C79 N38 C94 O26 -18.4(6) 7_666 . . . ?
C79 N38 C94 N37 159.6(4) 7_666 . . . ?
C79 N30 C95 N31 85.0(5) . . . . ?
C79 N30 C95 C96 -163.3(4) . . . . ?
C79 N30 C80 N29 162.8(4) . . . . ?
C79 N30 C80 O30 -17.2(7) . . . . ?
C31 N3 C27 C28 -1.8(7) . . . . ?
C31 N3 C26 C23 -132.1(5) . . . . ?
C54 C50 C51 C52 0.3(8) . . . . ?
C51 C50 C54 C53 -1.6(8) . . . . ?
C99 N35 C91 N34 81.4(5) . . . . ?
C99 N35 C92 N36 -3.0(5) . . . . ?
C99 N35 C92 O27 176.2(4) . . . . ?
C99 N26 C84 O32 -174.7(4) . . . . ?
C99 N26 C84 N25 2.7(5) . . . . ?
C99 N26 C83 N27 -85.4(6) . . . . ?
C58 N10 C76 C75 -162.8(5) . . . . ?
C58 N10 C76 N18 85.2(7) . . . . ?
C58 N10 C57 O19 -19.0(9) . . . . ?
C58 N10 C57 N9 161.3(5) . . . . ?
C58 N11 C77 C78 161.7(5) . . . . ?
C58 N11 C77 N19 -86.2(7) . . . . ?
C53 N6 C52 C51 -0.8(8) . . . . ?
C28 C29 C30 C31 -3.2(7) . . . . ?
C28 C29 C32 C33 -24.3(7) . . . . ?
C28 C29 C32 C36 152.5(5) . . . . ?
C90 N33 C97 N28 113.4(4) . . . . ?
C90 N33 C97 C98 1.8(5) . . . . ?
C90 N33 C89 N32 -112.0(5) . . . . ?
C90 N34 C91 N35 113.9(5) . . . . ?
C90 N34 C98 N27 -112.1(4) . . . . ?
C90 N34 C98 C97 -0.9(5) . . . . ?
C72 N14 C70 O25 173.5(5) . . . . ?
C72 N14 C70 N13 -4.6(6) . . . . ?
C72 N14 C69 N15 78.6(7) . . . . ?
C82 N28 C81 N29 112.2(5) . . . . ?
C82 N28 C97 N33 -113.0(4) . . . . ?
C82 N28 C97 C98 -1.5(5) . . . . ?
C82 N27 C98 N34 115.2(4) . . . . ?
C82 N27 C98 C97 4.0(5) . . . . ?
C82 N27 C83 N26 -116.0(5) . . . . ?
C89 N32 C96 N29 87.9(5) . . . . ?
C89 N32 C96 C95 -160.5(4) . . . . ?
C89 N32 C88 O29 -19.0(7) . . . . ?
C89 N32 C88 N31 162.2(4) . . . . ?
C89 N33 C97 N28 -77.7(5) . . . . ?
C89 N33 C97 C98 170.6(4) . . . . ?
C89 N33 C90 O28 7.9(8) . . . . ?
C89 N33 C90 N34 -171.5(4) . . . . ?
C66 N17 C75 N9 -123.5(5) . . . . ?
C66 N17 C75 C76 -10.2(5) . . . . ?
C66 N17 C67 N16 128.5(5) . . . . ?
C98 N27 C82 N28 -5.1(6) . . . . ?
C98 N27 C82 O31 174.6(5) . . . . ?
C98 N27 C83 N26 83.3(6) . . . . ?
C98 N34 C91 N35 -83.8(6) . . . . ?
C98 N34 C90 N33 2.0(5) . . . . ?
C98 N34 C90 O28 -177.4(5) . . . . ?
C87 N31 C95 N30 -94.4(4) . . . . ?
C87 N31 C95 C96 154.2(3) . . . . ?
C87 N31 C88 O29 23.1(7) . . . . ?
C87 N31 C88 N32 -158.1(4) . . . . ?
C87 N23 C102 N38 -80.2(5) 7_666 . . . ?
C87 N23 C102 C101 167.5(3) 7_666 . . . ?
C87 N23 C86 N24 -170.9(4) 7_666 . . . ?
C87 N23 C86 O33 6.3(6) 7_666 . . . ?
C39 C38 C43 C42 0.7(7) . . . . ?
C61 N7 C55 O18 12.8(7) 5_656 . . . ?
C61 N7 C55 N8 -167.0(4) 5_656 . . . ?
C61 N7 C73 N15 -78.9(7) 5_656 . . . ?
C61 N7 C73 C74 169.5(4) 5_656 . . . ?
C11 C12 C13 N1 -0.5(7) . . . . ?
C11 C14 C18 C17 173.7(6) . . . . ?
C11 C14 C15 C16 -174.3(5) . . . . ?
C49 N5 C45 C46 -2.1(7) . . . . ?
C49 N5 C44 C41 81.9(5) . . . . ?
C33 C32 C36 C35 1.3(8) . . . . ?
C8 N1 C13 C12 173.2(4) . . . . ?
C8 N1 C9 C10 -173.3(5) . . . . ?
C8 C5 C6 C7 -177.9(4) . . . . ?
C8 C5 C4 C3 177.0(4) . . . . ?
C70 N14 C72 C71 3.2(6) . . . . ?
C70 N14 C72 N22 115.5(5) . . . 5_656 ?
C70 N14 C69 N15 -115.4(6) . . . . ?
C70 N13 C71 C72 -2.1(6) . . . . ?
C70 N13 C71 N21 -113.5(6) . . . 5_656 ?
C75 N9 C57 O19 177.2(5) . . . . ?
C75 N9 C57 N10 -3.1(6) . . . . ?
C75 N9 C56 N8 83.0(7) . . . . ?
C75 N17 C66 O23 -172.9(5) . . . . ?
C75 N17 C66 N18 8.3(6) . . . . ?
C75 N17 C67 N16 -80.0(7) . . . . ?
C75 C76 N18 C66 -3.7(5) . . . . ?
C75 C76 N18 C65 159.6(5) . . . . ?
C71 N13 C70 O25 -173.9(5) . . . . ?
C71 N13 C70 N14 4.1(6) . . . . ?
C73 N7 C55 O18 170.8(4) . . . . ?
C73 N7 C55 N8 -9.0(6) . . . . ?
C73 N15 C68 O24 172.7(5) . . . . ?
C73 N15 C68 N16 -8.5(6) . . . . ?
C73 N15 C69 N14 -87.9(7) . . . . ?
C48 C47 C50 C54 45.2(7) . . . . ?
C48 C47 C50 C51 -137.7(5) . . . . ?
C48 C47 C46 C45 1.3(7) . . . . ?
C67 N17 C66 O23 -17.8(8) . . . . ?
C67 N17 C66 N18 163.3(5) . . . . ?
C67 N17 C75 N9 82.3(6) . . . . ?
C67 N17 C75 C76 -164.3(5) . . . . ?
C67 N16 C68 O24 25.5(8) . . . . ?
C67 N16 C68 N15 -153.3(5) . . . . ?
C67 N16 C74 N8 -89.4(6) . . . . ?
C67 N16 C74 C73 159.0(5) . . . . ?
C68 N16 C67 N17 -120.7(6) . . . . ?
C68 N16 C74 N8 115.3(6) . . . . ?
C68 N16 C74 C73 3.6(6) . . . . ?
C68 N15 C73 N7 -100.0(6) . . . . ?
C68 N15 C73 C74 10.4(5) . . . . ?
C68 N15 C69 N14 99.7(6) . . . . ?
C42 C41 C44 N5 -105.6(5) . . . . ?
C42 C41 C40 C39 2.2(9) . . . . ?
C36 C32 C33 C34 -1.8(8) . . . . ?
C64 N20 C78 N12 113.7(6) . . . . ?
C64 N20 C78 C77 1.9(6) . . . . ?
C64 N20 C63 N21 -109.4(6) . . . . ?
C64 N19 C77 C78 -1.7(6) . . . . ?
C64 N19 C77 N11 -113.8(6) . . . . ?
C59 N12 C60 N13 110.5(6) . . . 5_656 ?
C59 N12 C78 N20 -115.0(6) . . . . ?
C59 N12 C78 C77 -3.1(6) . . . . ?
C59 N11 C77 C78 5.6(6) . . . . ?
C59 N11 C77 N19 117.8(6) . . . . ?
C80 N29 C81 N28 -112.5(5) . . . . ?
C80 N29 C96 N32 111.2(4) . . . . ?
C80 N29 C96 C95 -0.4(5) . . . . ?
C80 N30 C95 N31 -117.0(4) . . . . ?
C80 N30 C95 C96 -5.3(5) . . . . ?
C80 N30 C79 N38 126.9(4) . . . 7_666 ?
C74 N16 C67 N17 85.8(7) . . . . ?
C74 N16 C68 O24 -178.6(5) . . . . ?
C74 N16 C68 N15 2.7(6) . . . . ?
C74 N8 C55 O18 -177.6(4) . . . . ?
C74 N8 C55 N7 2.2(6) . . . . ?
C74 N8 C56 N9 -75.9(7) . . . . ?
C65 N19 C77 C78 -161.4(5) . . . . ?
C65 N19 C77 N11 86.5(6) . . . . ?
C44 N5 C45 C46 171.8(4) . . . . ?
C44 N5 C49 C48 -173.4(4) . . . . ?
C44 C41 C42 C43 176.2(5) . . . . ?
C44 C41 C40 C39 -175.4(5) . . . . ?
C60 N13 C70 O25 0.6(8) 5_656 . . . ?
C60 N13 C70 N14 178.7(5) 5_656 . . . ?
C60 N13 C71 C72 -176.5(5) 5_656 . . . ?
C60 N13 C71 N21 72.1(7) 5_656 . . 5_656 ?
C60 N12 C59 O20 -12.4(9) . . . . ?
C60 N12 C59 N11 167.5(5) . . . . ?
C60 N12 C78 N20 84.1(7) . . . . ?
C60 N12 C78 C77 -164.0(5) . . . . ?
C57 N10 C76 C75 -10.3(6) . . . . ?
C57 N10 C76 N18 -122.2(6) . . . . ?
C57 N10 C58 N11 130.9(6) . . . . ?
C57 N9 C75 N17 109.6(6) . . . . ?
C57 N9 C75 C76 -3.3(6) . . . . ?
C57 N9 C56 N8 -115.6(6) . . . . ?
C18 C14 C11 C12 -19.3(7) . . . . ?
C18 C14 C11 C10 164.0(6) . . . . ?
C18 C14 C15 C16 2.4(8) . . . . ?
C69 N15 C73 N7 86.7(7) . . . . ?
C69 N15 C73 C74 -162.8(5) . . . . ?
C69 N15 C68 O24 -13.9(8) . . . . ?
C69 N15 C68 N16 164.8(5) . . . . ?
C69 N14 C72 C71 170.5(5) . . . . ?
C69 N14 C72 N22 -77.3(7) . . . 5_656 ?
C69 N14 C70 O25 6.0(9) . . . . ?
C69 N14 C70 N13 -172.1(5) . . . . ?
C83 N26 C84 O32 -13.4(7) . . . . ?
C83 N26 C84 N25 164.1(4) . . . . ?
C83 N26 C99 N35 83.5(5) . . . . ?
C83 N26 C99 C100 -164.6(4) . . . . ?
C83 N27 C82 N28 -167.5(4) . . . . ?
C83 N27 C82 O31 12.2(8) . . . . ?
C83 N27 C98 N34 -82.6(5) . . . . ?
C83 N27 C98 C97 166.2(4) . . . . ?
C34 N4 C35 C36 -0.4(10) . . . . ?
C15 C14 C11 C12 157.3(5) . . . . ?
C15 C14 C11 C10 -19.4(8) . . . . ?
C15 C14 C18 C17 -3.0(9) . . . . ?
C78 N12 C59 O20 -173.2(6) . . . . ?
C78 N12 C59 N11 6.7(6) . . . . ?
C78 N12 C60 N13 -90.4(6) . . . 5_656 ?
C78 N20 C64 O22 174.7(5) . . . . ?
C78 N20 C64 N19 -3.0(6) . . . . ?
C78 N20 C63 N21 78.8(6) . . . . ?
C35 N4 C34 C33 -0.1(10) . . . . ?
C56 N9 C75 N17 -87.0(6) . . . . ?
C56 N9 C75 C76 160.1(5) . . . . ?
C56 N9 C57 O19 13.7(9) . . . . ?
C56 N9 C57 N10 -166.6(5) . . . . ?
C56 N8 C55 O18 -4.4(8) . . . . ?
C56 N8 C55 N7 175.4(5) . . . . ?
C56 N8 C74 N16 80.5(7) . . . . ?
C56 N8 C74 C73 -168.3(5) . . . . ?
C40 C41 C42 C43 -1.5(8) . . . . ?
C40 C41 C44 N5 72.0(6) . . . . ?
C17 N2 C16 C15 -2.1(11) . . . . ?
C63 N20 C64 O22 2.0(8) . . . . ?
C63 N20 C64 N19 -175.8(4) . . . . ?
C63 N20 C78 N12 -73.7(7) . . . . ?
C63 N20 C78 C77 174.4(5) . . . . ?
C1 C2 C3 C4 -178.5(4) . . . . ?
C1 C2 C7 C6 177.6(4) . . . . ?
C85 N24 C101 N37 81.5(5) . . . . ?
C85 N24 C101 C102 -167.1(4) . . . . ?
C85 N24 C86 O33 -9.5(7) . . . . ?
C85 N24 C86 N23 167.7(4) . . . . ?
C85 N25 C100 N36 -81.1(5) . . . . ?
C85 N25 C100 C99 166.9(4) . . . . ?
C85 N25 C84 O32 8.3(7) . . . . ?
C85 N25 C84 N26 -169.1(4) . . . . ?
N19 C65 N18 C76 83.1(7) . . . . ?
N19 C65 N18 C66 -115.5(6) . . . . ?
N21 C62 N22 C72 -5.4(6) . . . 5_656 ?
N21 C62 N22 C61 -165.6(5) . . . . ?
N22 C72 C71 N13 -120.5(4) 5_656 . . . ?
N22 C72 C71 N21 0.3(5) 5_656 . . 5_656 ?
N22 C62 N21 C71 5.2(6) . . . 5_656 ?
N22 C62 N21 C63 167.6(4) . . . . ?
N18 C76 C75 N9 126.9(4) . . . . ?
N18 C76 C75 N17 8.1(5) . . . . ?
N18 C65 N19 C64 121.2(6) . . . . ?
N18 C65 N19 C77 -80.9(7) . . . . ?
C16 N2 C17 C18 1.4(11) . . . . ?

loop_
_smtbx_masks_void_nr
_smtbx_masks_void_average_x
_smtbx_masks_void_average_y
_smtbx_masks_void_average_z
_smtbx_masks_void_volume
_smtbx_masks_void_count_electrons
_smtbx_masks_void_content
1 0.000 -0.271 0.250 1024.4 294.0 ?
2 0.000 -0.871 0.750 1024.4 293.9 ?
3 0.189 0.337 0.686 54.6 13.5 ?
4 0.189 0.663 0.186 54.6 16.9 ?
5 0.183 0.137 0.415 9.3 0.0 ?
6 0.183 0.863 0.915 9.3 0.0 ?
7 0.311 0.163 0.314 54.6 15.4 ?
8 0.500 -0.615 0.250 1024.4 294.0 ?
9 0.500 0.781 0.750 1024.4 293.9 ?
10 0.311 0.837 0.814 54.6 12.0 ?
11 0.317 0.363 0.585 9.3 0.0 ?
12 0.317 0.637 0.085 9.3 0.0 ?
13 0.689 0.163 0.186 54.6 16.9 ?
14 0.689 0.837 0.686 54.6 13.5 ?
15 0.683 0.363 0.915 9.3 0.0 ?
16 0.683 0.637 0.415 9.3 0.0 ?
17 0.811 0.337 0.814 54.6 12.0 ?
18 0.811 0.663 0.314 54.6 15.4 ?
19 0.817 0.137 0.085 9.3 0.0 ?
20 0.817 0.863 0.585 9.3 0.0 ?
